data_7706547
loop_
_publ_author_name
'Stegner, Philipp C.'
'Eyselein, Jonathan'
'Ballmann, Gerd M.'
'Langer, Jens'
'Schmidt, Jochen'
'Harder, Sjoerd'

_publ_section_title
;
 Calcium catalyzed enantioselective intramolecular alkene hydroamination
 with chiral <i>C</i><sub>2</sub>-symmetric bis-amide ligands.
;
_journal_issue 9
_journal_name_full 'Dalton transactions (Cambridge, England : 2003)'
_journal_page_first 3178
_journal_page_last 3185
_journal_paper_doi 10.1039/d1dt00173f
_journal_volume 50
_journal_year 2021
_chemical_absolute_configuration rmad
_chemical_formula_moiety 'C62 H62 Ca N2 O3, 4(C4 H8 O)'
_chemical_formula_sum 'C78 H94 Ca N2 O7'
_chemical_formula_weight 1211.63
_space_group_crystal_system orthorhombic
_space_group_IT_number 19
_space_group_name_Hall 'P 2ac 2ab'
_space_group_name_H-M_alt 'P 21 21 21'
_atom_sites_solution_hydrogens geom
_atom_sites_solution_primary dual
_audit_creation_date 2020-12-15
_audit_creation_method
;
Olex2 1.3
(compiled 2020.11.12 svn.r5f609507 for OlexSys, GUI svn.r6226)
;
_audit_update_record
;
2021-01-15 deposited with the CCDC.	2021-02-02 downloaded from the CCDC.
;
_cell_angle_alpha 90
_cell_angle_beta 90
_cell_angle_gamma 90
_cell_formula_units_Z 4
_cell_length_a 11.46322(13)
_cell_length_b 18.50990(18)
_cell_length_c 31.3065(3)
_cell_measurement_reflns_used 24295
_cell_measurement_temperature 100.0(2)
_cell_measurement_theta_max 73.2890
_cell_measurement_theta_min 3.6830
_cell_volume 6642.71(12)
_computing_cell_refinement 'CrysAlisPro 1.171.40.67a (Rigaku OD, 2019)'
_computing_data_collection 'CrysAlisPro 1.171.40.67a (Rigaku OD, 2019)'
_computing_data_reduction 'CrysAlisPro 1.171.40.67a (Rigaku OD, 2019)'
_computing_molecular_graphics 'Olex2 1.3 (Dolomanov et al., 2009)'
_computing_publication_material 'Olex2 1.3 (Dolomanov et al., 2009)'
_computing_structure_refinement 'SHELXL 2016/6 (Sheldrick, 2015)'
_computing_structure_solution 'SHELXT 2014/5 (Sheldrick, 2014)'
_diffrn_ambient_environment N~2~
_diffrn_ambient_temperature 100.0(2)
_diffrn_detector 'CCD plate'
_diffrn_detector_area_resol_mean 5.2903
_diffrn_detector_type AtlasS2
_diffrn_measured_fraction_theta_full 1.000
_diffrn_measured_fraction_theta_max 0.992
_diffrn_measurement_details
;
List of Runs (angles in degrees, time in seconds):

  # Type    Start    End  Width  t~exp~   \w     \q     \k     \f   Frames
#--------------------------------------------------------------------------
  1  \w    -96.00 -26.00   1.00    3.00    --  -41.69 125.00-150.00   70
  2  \w   -106.00 -26.00   1.00    3.00    --  -41.69 -38.00 -90.00   80
  3  \w   -105.00 -66.00   1.00    3.00    --  -41.69 -38.00   0.00   39
  4  \w   -114.00 -19.00   1.00    3.00    --  -41.69 -38.00  90.00   95
  5  \w   -104.00 -19.00   1.00    3.00    --  -41.69 -38.00-180.00   85
  6  \w     55.00 121.00   1.00   12.00    --  106.00-125.00 -60.00   66
  7  \w     39.00 126.00   1.00   12.00    --  106.00 -30.00-180.00   87
  8  \w     46.00 137.00   1.00   12.00    --  106.00 -77.00 -90.00   91
  9  \w     41.00 134.00   1.00   12.00    --  106.00 -61.00  90.00   93
 10  \w     53.00 121.00   1.00   12.00    --  106.00-125.00 120.00   68
 11  \w     34.00 128.00   1.00   12.00    --  106.00 -30.00   0.00   94
 12  \w     36.00 122.00   1.00   12.00    --  106.00 -30.00 -90.00   86
 13  \w     29.00 150.00   1.00   12.00    --  106.00 -15.00  90.00  121
;
_diffrn_measurement_device 'four-circle diffractometer'
_diffrn_measurement_device_type 'SuperNova, Dual, Cu at home/near, AtlasS2'
_diffrn_measurement_method '\w scans'
_diffrn_orient_matrix_type 'CrysAlisPro convention (1999,Acta A55,543-557)'
_diffrn_orient_matrix_UB_11 0.0766334000
_diffrn_orient_matrix_UB_12 -0.0217617000
_diffrn_orient_matrix_UB_13 0.0383446000
_diffrn_orient_matrix_UB_21 -0.0310648000
_diffrn_orient_matrix_UB_22 -0.0799672000
_diffrn_orient_matrix_UB_23 -0.0075666000
_diffrn_orient_matrix_UB_31 0.1059113000
_diffrn_orient_matrix_UB_32 -0.0076437000
_diffrn_orient_matrix_UB_33 -0.0299155000
_diffrn_radiation_monochromator mirror
_diffrn_radiation_probe x-ray
_diffrn_radiation_type 'Cu K\a'
_diffrn_radiation_wavelength 1.54184
_diffrn_reflns_av_R_equivalents 0.0329
_diffrn_reflns_av_unetI/netI 0.0291
_diffrn_reflns_Laue_measured_fraction_full 1.000
_diffrn_reflns_Laue_measured_fraction_max 0.992
_diffrn_reflns_limit_h_max 14
_diffrn_reflns_limit_h_min -10
_diffrn_reflns_limit_k_max 22
_diffrn_reflns_limit_k_min -22
_diffrn_reflns_limit_l_max 27
_diffrn_reflns_limit_l_min -38
_diffrn_reflns_number 44568
_diffrn_reflns_point_group_measured_fraction_full 1.000
_diffrn_reflns_point_group_measured_fraction_max 0.986
_diffrn_reflns_theta_full 67.684
_diffrn_reflns_theta_max 73.489
_diffrn_reflns_theta_min 4.107
_diffrn_source 'micro-focus sealed X-ray tube'
_diffrn_source_type 'SuperNova (Cu) X-ray Source'
_exptl_absorpt_coefficient_mu 1.255
_exptl_absorpt_correction_T_max 1.000
_exptl_absorpt_correction_T_min 0.601
_exptl_absorpt_correction_type gaussian
_exptl_absorpt_process_details
;
CrysAlisPro 1.171.40.67a (Rigaku Oxford Diffraction, 2019)
Numerical absorption correction based on gaussian integration over
			a multifaceted crystal model
Empirical absorption correction using spherical harmonics,
 implemented in SCALE3 ABSPACK scaling algorithm.
;
_exptl_crystal_colour 'clear yellow'
_exptl_crystal_colour_lustre clear
_exptl_crystal_colour_primary yellow
_exptl_crystal_density_diffrn 1.212
_exptl_crystal_description plank
_exptl_crystal_F_000 2608
_exptl_crystal_size_max 0.325
_exptl_crystal_size_mid 0.134
_exptl_crystal_size_min 0.115
_refine_diff_density_max 0.420
_refine_diff_density_min -0.289
_refine_diff_density_rms 0.046
_refine_ls_abs_structure_details
;
 Flack x determined using 5298 quotients [(I+)-(I-)]/[(I+)+(I-)]
 (Parsons, Flack and Wagner, Acta Cryst. B69 (2013) 249-259).
;
_refine_ls_abs_structure_Flack 0.005(2)
_refine_ls_extinction_method none
_refine_ls_goodness_of_fit_ref 1.035
_refine_ls_hydrogen_treatment constr
_refine_ls_matrix_type full
_refine_ls_number_parameters 996
_refine_ls_number_reflns 13199
_refine_ls_number_restraints 1640
_refine_ls_restrained_S_all 1.145
_refine_ls_R_factor_all 0.0493
_refine_ls_R_factor_gt 0.0474
_refine_ls_shift/su_max 0.001
_refine_ls_shift/su_mean 0.000
_refine_ls_structure_factor_coef Fsqd
_refine_ls_weighting_details 'w=1/[\s^2^(Fo^2^)+(0.0777P)^2^+2.1806P] where P=(Fo^2^+2Fc^2^)/3'
_refine_ls_weighting_scheme calc
_refine_ls_wR_factor_gt 0.1276
_refine_ls_wR_factor_ref 0.1295
_reflns_Friedel_coverage 0.805
_reflns_Friedel_fraction_full 1.000
_reflns_Friedel_fraction_max 0.979
_reflns_number_gt 12662
_reflns_number_total 13199
_reflns_threshold_expression 'I > 2\s(I)'
_cod_data_source_file d1dt00173f2.cif
_cod_data_source_block hasj160712b
_cod_depositor_comments 'Adding full bibliography for 7706544--7706549.cif.'
_cod_database_code 7706547
_shelx_shelxl_version_number 2016/6
_chemical_oxdiff_formula C78H94CaN2O7
_shelx_space_group_comment
;
The symmetry employed for this shelxl refinement is uniquely defined
by the following loop, which should always be used as a source of
symmetry information in preference to the above space-group names.
They are only intended as comments.
;
_reflns_odcompleteness_completeness 99.94
_reflns_odcompleteness_iscentric 1
_reflns_odcompleteness_theta 67.96
_olex2_refinement_description
;
1. Fixed Uiso
 At 1.2 times of:
  All C(H) groups, All C(H,H) groups, All C(H,H,H,H) groups
2. Restrained distances
 O3-C59 \\sim O3-C62 \\sim O6-C74 \\sim O6-C71 \\sim O5-C70 \\sim O5-C67 \\sim
O7A-C78A \\sim O7A-C75A ~
 O4-C63 \\sim O4-C66 \\sim O4A-C63A \\sim O4A-C66A \\sim O5A-C67A \\sim
O5A-C70A \\sim O7-C75 \\sim O7-C78
 \\sim O6A-C71A \\sim O6A-C74A
 with sigma of 0.02
 C70A-C68A \\sim C67A-C69A \\sim C66A-C64A \\sim C65A-C63A \\sim C76-C78 \\sim
C75-C77 \\sim C74A-C72A
 \\sim C71A-C73A
 with sigma of 0.02
 C60A-C59 \\sim C60-C59 \\sim C62-C61A \\sim C62-C61 \\sim C72A-C71A \\sim
C73A-C74A \\sim C72-C71 ~
 C73-C74 \\sim C69-C70 \\sim C69A-C70A \\sim C68A-C67A \\sim C68-C67 \\sim
C65-C66 \\sim C64-C63 \\sim C65A-
 C66A \\sim C63A-C64A \\sim C75A-C76A \\sim C75-C76 \\sim C77-C78 \\sim
C77A-C78A
 with sigma of 0.02
 C61-C60 \\sim C61A-C60A \\sim C73A-C72A \\sim C72-C73 \\sim C68-C69 \\sim
C68A-C69A \\sim C76-C77 ~
 C76A-C77A \\sim C65A-C64A \\sim C64-C65
 with sigma of 0.02
 C61A-C59 \\sim C59-C61 \\sim C60-C62 \\sim C62-C60A \\sim C74-C72 \\sim
C73-C71 \\sim C78A-C76A ~
 C75A-C77A \\sim C63-C65 \\sim C64-C66 \\sim C70-C68 \\sim C67-C69 \\sim
C70A-C68A \\sim C67A-C69A ~
 C71A-C73A \\sim C72A-C74A \\sim C78-C76 \\sim C75-C77 \\sim C63A-C65A \\sim
C66A-C64A
 with sigma of 0.02
 C59-C62 \\sim C75-C78 \\sim C75A-C78A \\sim C71-C74 \\sim C74A-C71A \\sim
C66-C63 \\sim C63A-C66A ~
 C67A-C70A \\sim C67-C70
 with sigma of 0.02
3. Uiso/Uaniso restraints and constraints
O5 \\sim C67 \\sim C68 \\sim C70 \\sim O5A \\sim C67A \\sim C68A \\sim C69A
\\sim C70A: within 4A with sigma of 0.02 and sigma for terminal atoms of 0.04
within 4A
O4 \\sim C63 \\sim C64 \\sim C65 \\sim C66 \\sim O4A \\sim C63A \\sim C64A
\\sim C65A \\sim C66A: within 4A with sigma of 0.02 and sigma for terminal
atoms of 0.04 within 4A
O7 \\sim C75 \\sim C76 \\sim C77 \\sim C78 \\sim O7A \\sim C75A \\sim C76A
\\sim C77A \\sim C78A: within 4A with sigma of 0.02 and sigma for terminal
atoms of 0.04 within 4A
O6 \\sim C71 \\sim C72 \\sim C73 \\sim C74 \\sim O6A \\sim C71A \\sim C72A
\\sim C73A \\sim C74A: within 4A with sigma of 0.02 and sigma for terminal
atoms of 0.04 within 4A
4. Others
 Sof(O6A)=Sof(C71A)=Sof(H71c)=Sof(H71d)=Sof(C72A)=Sof(H72c)=Sof(H72d)=
 Sof(C73A)=Sof(H73c)=Sof(H73d)=Sof(C74A)=Sof(H74c)=Sof(H74d)=1-FVAR(1)
 Sof(O6)=Sof(C71)=Sof(H71a)=Sof(H71b)=Sof(C72)=Sof(H72a)=Sof(H72b)=Sof(C73)=
 Sof(H73a)=Sof(H73b)=Sof(C74)=Sof(H74a)=Sof(H74b)=FVAR(1)
 Sof(O5A)=Sof(C67A)=Sof(H67c)=Sof(H67d)=Sof(C68A)=Sof(H68c)=Sof(H68d)=
 Sof(C69A)=Sof(H69c)=Sof(H69d)=Sof(C70A)=Sof(H70c)=Sof(H70d)=1-FVAR(2)
 Sof(O5)=Sof(C67)=Sof(H67a)=Sof(H67b)=Sof(C68)=Sof(H68a)=Sof(H68b)=Sof(C69)=
 Sof(H69a)=Sof(H69b)=Sof(C70)=Sof(H70a)=Sof(H70b)=FVAR(2)
 Sof(O4A)=Sof(C63A)=Sof(H63c)=Sof(H63d)=Sof(C64A)=Sof(H64c)=Sof(H64d)=
 Sof(C65A)=Sof(H65c)=Sof(H65d)=Sof(C66A)=Sof(H66c)=Sof(H66d)=1-FVAR(3)
 Sof(O4)=Sof(C63)=Sof(H63a)=Sof(H63b)=Sof(C64)=Sof(H64a)=Sof(H64b)=Sof(C65)=
 Sof(H65a)=Sof(H65b)=Sof(C66)=Sof(H66a)=Sof(H66b)=FVAR(3)
 Sof(H59c)=Sof(H59d)=Sof(H62c)=Sof(H62d)=Sof(C60A)=Sof(H60c)=Sof(H60d)=
 Sof(C61A)=Sof(H61c)=Sof(H61d)=1-FVAR(4)
 Sof(H59a)=Sof(H59b)=Sof(H62a)=Sof(H62b)=Sof(C60)=Sof(H60a)=Sof(H60b)=Sof(C61)=
 Sof(H61a)=Sof(H61b)=FVAR(4)
 Sof(O7A)=Sof(C75A)=Sof(H75c)=Sof(H75d)=Sof(C76A)=Sof(H76c)=Sof(H76d)=
 Sof(C77A)=Sof(H77c)=Sof(H77d)=Sof(C78A)=Sof(H78c)=Sof(H78d)=1-FVAR(5)
 Sof(O7)=Sof(C75)=Sof(H75a)=Sof(H75b)=Sof(C76)=Sof(H76a)=Sof(H76b)=Sof(C77)=
 Sof(H77a)=Sof(H77b)=Sof(C78)=Sof(H78a)=Sof(H78b)=FVAR(5)
5.a Ternary CH refined with riding coordinates:
 C21(H21), C36(H36)
5.b Secondary CH2 refined with riding coordinates:
 C28(H28a,H28b), C29(H29a,H29b), C43(H43a,H43b), C44(H44a,H44b), C51(H51a,
 H51b), C52(H52a,H52b), C53(H53a,H53b), C54(H54a,H54b), C55(H55a,H55b),
 C56(H56a,H56b), C57(H57a,H57b), C58(H58a,H58b), C59(H59a,H59b), C59(H59c,H59d),
  C62(H62a,H62b), C62(H62c,H62d), C60(H60a,H60b), C61(H61a,H61b), C60A(H60c,
 H60d), C61A(H61c,H61d), C63(H63a,H63b), C64(H64a,H64b), C65(H65a,H65b),
 C66(H66a,H66b), C63A(H63c,H63d), C64A(H64c,H64d), C65A(H65c,H65d), C66A(H66c,
 H66d), C71(H71a,H71b), C72(H72a,H72b), C73(H73a,H73b), C74(H74a,H74b),
 C71A(H71c,H71d), C72A(H72c,H72d), C73A(H73c,H73d), C74A(H74c,H74d), C67(H67a,
 H67b), C68(H68a,H68b), C69(H69a,H69b), C70(H70a,H70b), C67A(H67c,H67d),
 C68A(H68c,H68d), C69A(H69c,H69d), C70A(H70c,H70d), C75(H75a,H75b), C76(H76a,
 H76b), C77(H77a,H77b), C78(H78a,H78b), C75A(H75c,H75d), C76A(H76c,H76d),
 C77A(H77c,H77d), C78A(H78c,H78d)
5.c Aromatic/amide H refined with riding coordinates:
 C2(H2), C3(H3), C5(H5), C6(H6), C7(H7), C8(H8), C13(H13), C14(H14), C15(H15),
 C16(H16), C18(H18), C19(H19), C23(H23), C24(H24), C25(H25), C26(H26), C31(H31),
  C32(H32), C33(H33), C34(H34), C38(H38), C39(H39), C40(H40), C41(H41),
 C46(H46), C47(H47), C48(H48), C49(H49)
;
_olex2_date_sample_data_collection 2016-07-12
_olex2_submission_special_instructions 'No special instructions were received'
_oxdiff_exptl_absorpt_empirical_details
;
Empirical correction (ABSPACK) includes:
- Absorption correction using spherical harmonics
- Frame scaling
;
_oxdiff_exptl_absorpt_empirical_full_max 1.124
_oxdiff_exptl_absorpt_empirical_full_min 0.841

loop_
_space_group_symop_operation_xyz
'x, y, z'
'-x+1/2, -y, z+1/2'
'-x, y+1/2, -z+1/2'
'x+1/2, -y+1/2, -z'

loop_
_atom_site_label
_atom_site_type_symbol
_atom_site_fract_x
_atom_site_fract_y
_atom_site_fract_z
_atom_site_U_iso_or_equiv
_atom_site_adp_type
_atom_site_occupancy
_atom_site_site_symmetry_order
_atom_site_calc_flag
_atom_site_refinement_flags_posn
_atom_site_refinement_flags_adp
_atom_site_refinement_flags_occupancy
_atom_site_disorder_assembly
_atom_site_disorder_group
Ca1 Ca 0.35609(5) 0.61443(3) 0.33952(2) 0.02848(14) Uani 1 1 d . . . . .
O1 O 0.4382(2) 0.59471(12) 0.40879(7) 0.0362(5) Uani 1 1 d . . . . .
O2 O 0.55218(19) 0.65643(12) 0.33091(7) 0.0349(5) Uani 1 1 d . . . . .
O3 O 0.3644(2) 0.66420(11) 0.26866(7) 0.0356(5) Uani 1 1 d D . . . .
N1 N 0.3239(2) 0.48830(12) 0.33176(8) 0.0277(5) Uani 1 1 d . . . . .
N2 N 0.1953(2) 0.68889(12) 0.35810(8) 0.0287(5) Uani 1 1 d . . . . .
C1 C 0.2444(3) 0.48837(15) 0.36417(9) 0.0275(6) Uani 1 1 d . . . . .
C2 C 0.2555(3) 0.44539(16) 0.40235(9) 0.0318(6) Uani 1 1 d . . . . .
H2 H 0.320875 0.414191 0.404998 0.038 Uiso 1 1 calc R U . . .
C3 C 0.1764(3) 0.44748(17) 0.43484(10) 0.0337(6) Uani 1 1 d . . . . .
H3 H 0.188439 0.418285 0.459400 0.040 Uiso 1 1 calc R U . . .
C4 C 0.0768(3) 0.49219(16) 0.43266(9) 0.0309(6) Uani 1 1 d . . . . .
C5 C -0.0102(3) 0.49186(19) 0.46483(10) 0.0378(7) Uani 1 1 d . . . . .
H5 H 0.000309 0.462563 0.489451 0.045 Uiso 1 1 calc R U . . .
C6 C -0.1086(3) 0.53272(19) 0.46115(11) 0.0395(7) Uani 1 1 d . . . . .
H6 H -0.166352 0.531450 0.482885 0.047 Uiso 1 1 calc R U . . .
C7 C -0.1239(3) 0.57649(18) 0.42522(10) 0.0370(7) Uani 1 1 d . . . . .
H7 H -0.192719 0.604741 0.422527 0.044 Uiso 1 1 calc R U . . .
C8 C -0.0401(3) 0.57905(17) 0.39363(10) 0.0319(6) Uani 1 1 d . . . . .
H8 H -0.051968 0.609601 0.369636 0.038 Uiso 1 1 calc R U . . .
C9 C 0.0634(3) 0.53721(15) 0.39606(9) 0.0288(6) Uani 1 1 d . . . . .
C10 C 0.1477(3) 0.53666(14) 0.36250(9) 0.0270(5) Uani 1 1 d . . . . .
C11 C 0.1217(3) 0.58191(15) 0.32365(9) 0.0270(6) Uani 1 1 d . . . . .
C12 C 0.0709(3) 0.54838(16) 0.28707(9) 0.0290(6) Uani 1 1 d . . . . .
C13 C 0.0560(3) 0.47212(16) 0.28417(10) 0.0316(6) Uani 1 1 d . . . . .
H13 H 0.080481 0.442351 0.307213 0.038 Uiso 1 1 calc R U . . .
C14 C 0.0070(3) 0.44091(18) 0.24872(11) 0.0367(7) Uani 1 1 d . . . . .
H14 H -0.002628 0.389963 0.247740 0.044 Uiso 1 1 calc R U . . .
C15 C -0.0292(3) 0.4830(2) 0.21393(11) 0.0405(7) Uani 1 1 d . . . . .
H15 H -0.061010 0.460538 0.189247 0.049 Uiso 1 1 calc R U . . .
C16 C -0.0183(3) 0.55684(19) 0.21576(10) 0.0374(7) Uani 1 1 d . . . . .
H16 H -0.043655 0.585437 0.192330 0.045 Uiso 1 1 calc R U . . .
C17 C 0.0299(3) 0.59068(17) 0.25205(9) 0.0314(6) Uani 1 1 d . . . . .
C18 C 0.0357(3) 0.66708(18) 0.25541(10) 0.0331(6) Uani 1 1 d . . . . .
H18 H 0.006894 0.696162 0.232739 0.040 Uiso 1 1 calc R U . . .
C19 C 0.0818(3) 0.69924(16) 0.29061(9) 0.0316(6) Uani 1 1 d . . . . .
H19 H 0.081045 0.750475 0.292331 0.038 Uiso 1 1 calc R U . . .
C20 C 0.1319(3) 0.65878(15) 0.32546(9) 0.0281(6) Uani 1 1 d . . . . .
C21 C 0.4058(3) 0.42728(15) 0.32912(9) 0.0285(6) Uani 1 1 d . . . . .
H21 H 0.448473 0.425222 0.356961 0.034 Uiso 1 1 calc R U . . .
C22 C 0.3495(3) 0.35249(15) 0.32221(10) 0.0312(6) Uani 1 1 d . . . . .
C23 C 0.3580(4) 0.30330(17) 0.35629(11) 0.0404(7) Uani 1 1 d . . . . .
H23 H 0.397798 0.317712 0.381514 0.048 Uiso 1 1 calc R U . . .
C24 C 0.3104(4) 0.2344(2) 0.35438(13) 0.0519(10) Uani 1 1 d . . . . .
H24 H 0.317757 0.202348 0.377939 0.062 Uiso 1 1 calc R U . . .
C25 C 0.2526(4) 0.2130(2) 0.31818(14) 0.0546(10) Uani 1 1 d . . . . .
H25 H 0.217276 0.166592 0.316828 0.065 Uiso 1 1 calc R U . . .
C26 C 0.2462(3) 0.25914(19) 0.28386(12) 0.0429(8) Uani 1 1 d . . . . .
H26 H 0.206993 0.243545 0.258774 0.051 Uiso 1 1 calc R U . . .
C27 C 0.2957(3) 0.32864(17) 0.28457(11) 0.0336(6) Uani 1 1 d . . . . .
C28 C 0.2922(3) 0.36765(17) 0.24187(10) 0.0358(7) Uani 1 1 d . . . . .
H28A H 0.337400 0.338432 0.221191 0.043 Uiso 1 1 calc R U . . .
H28B H 0.210192 0.367725 0.231959 0.043 Uiso 1 1 calc R U . . .
C29 C 0.3368(3) 0.44476(17) 0.23925(10) 0.0346(6) Uani 1 1 d . . . . .
H29A H 0.327648 0.462656 0.209643 0.041 Uiso 1 1 calc R U . . .
H29B H 0.289346 0.475881 0.258195 0.041 Uiso 1 1 calc R U . . .
C30 C 0.4625(3) 0.45027(17) 0.25202(10) 0.0346(7) Uani 1 1 d . . . . .
C31 C 0.5494(3) 0.46080(19) 0.22140(12) 0.0430(8) Uani 1 1 d . . . . .
H31 H 0.527674 0.467214 0.192362 0.052 Uiso 1 1 calc R U . . .
C32 C 0.6662(3) 0.4621(2) 0.23235(13) 0.0478(9) Uani 1 1 d . . . . .
H32 H 0.723649 0.469297 0.210886 0.057 Uiso 1 1 calc R U . . .
C33 C 0.6997(3) 0.45306(19) 0.27432(13) 0.0445(8) Uani 1 1 d . . . . .
H33 H 0.779978 0.453468 0.281876 0.053 Uiso 1 1 calc R U . . .
C34 C 0.6145(3) 0.44330(17) 0.30553(11) 0.0360(7) Uani 1 1 d . . . . .
H34 H 0.637142 0.437929 0.334546 0.043 Uiso 1 1 calc R U . . .
C35 C 0.4958(3) 0.44130(15) 0.29480(10) 0.0304(6) Uani 1 1 d . . . . .
C36 C 0.1802(3) 0.76720(15) 0.36456(9) 0.0317(6) Uani 1 1 d . . . . .
H36 H 0.190311 0.790392 0.335943 0.038 Uiso 1 1 calc R U . . .
C37 C 0.0587(3) 0.78823(15) 0.38035(9) 0.0321(6) Uani 1 1 d . . . . .
C38 C -0.0115(3) 0.83417(16) 0.35602(11) 0.0379(7) Uani 1 1 d . . . . .
H38 H 0.016661 0.850733 0.329213 0.045 Uiso 1 1 calc R U . . .
C39 C -0.1206(3) 0.85639(18) 0.36953(11) 0.0429(8) Uani 1 1 d . . . . .
H39 H -0.165834 0.888260 0.352448 0.051 Uiso 1 1 calc R U . . .
C40 C -0.1632(3) 0.8317(2) 0.40817(12) 0.0451(8) Uani 1 1 d . . . . .
H40 H -0.237946 0.846341 0.417990 0.054 Uiso 1 1 calc R U . . .
C41 C -0.0946(3) 0.78497(18) 0.43256(11) 0.0400(7) Uani 1 1 d . . . . .
H41 H -0.123843 0.768030 0.459132 0.048 Uiso 1 1 calc R U . . .
C42 C 0.0141(3) 0.76267(16) 0.41926(10) 0.0325(6) Uani 1 1 d . . . . .
C43 C 0.0921(3) 0.71725(16) 0.44731(9) 0.0330(6) Uani 1 1 d . . . . .
H43A H 0.127389 0.678102 0.430072 0.040 Uiso 1 1 calc R U . . .
H43B H 0.044888 0.694709 0.470199 0.040 Uiso 1 1 calc R U . . .
C44 C 0.1879(3) 0.76265(18) 0.46716(10) 0.0372(7) Uani 1 1 d . . . . .
H44A H 0.150352 0.802626 0.483041 0.045 Uiso 1 1 calc R U . . .
H44B H 0.229005 0.732261 0.488389 0.045 Uiso 1 1 calc R U . . .
C45 C 0.2790(3) 0.79535(16) 0.43786(10) 0.0348(7) Uani 1 1 d . . . . .
C46 C 0.3735(3) 0.82878(18) 0.45879(11) 0.0419(8) Uani 1 1 d . . . . .
H46 H 0.374109 0.829594 0.489127 0.050 Uiso 1 1 calc R U . . .
C47 C 0.4650(4) 0.86029(19) 0.43730(13) 0.0465(8) Uani 1 1 d . . . . .
H47 H 0.527880 0.881494 0.452577 0.056 Uiso 1 1 calc R U . . .
C48 C 0.4640(3) 0.86065(18) 0.39315(13) 0.0443(8) Uani 1 1 d . . . . .
H48 H 0.526195 0.882241 0.377655 0.053 Uiso 1 1 calc R U . . .
C49 C 0.3712(3) 0.82911(17) 0.37180(11) 0.0375(7) Uani 1 1 d . . . . .
H49 H 0.371131 0.829650 0.341457 0.045 Uiso 1 1 calc R U . . .
C50 C 0.2776(3) 0.79649(15) 0.39303(10) 0.0327(6) Uani 1 1 d . . . . .
C51 C 0.5313(3) 0.54425(19) 0.41634(11) 0.0380(7) Uani 1 1 d . . . . .
H51A H 0.600116 0.556236 0.398594 0.046 Uiso 1 1 calc R U . . .
H51B H 0.506057 0.494390 0.409610 0.046 Uiso 1 1 calc R U . . .
C52 C 0.5598(3) 0.5515(2) 0.46331(11) 0.0451(8) Uani 1 1 d . . . . .
H52A H 0.611581 0.593363 0.468764 0.054 Uiso 1 1 calc R U . . .
H52B H 0.596745 0.507150 0.474650 0.054 Uiso 1 1 calc R U . . .
C53 C 0.4396(4) 0.5632(2) 0.48218(11) 0.0456(8) Uani 1 1 d . . . . .
H53A H 0.444310 0.588288 0.510045 0.055 Uiso 1 1 calc R U . . .
H53B H 0.398148 0.516700 0.486021 0.055 Uiso 1 1 calc R U . . .
C54 C 0.3796(3) 0.6100(2) 0.44889(10) 0.0412(7) Uani 1 1 d . . . . .
H54A H 0.295693 0.597691 0.446935 0.049 Uiso 1 1 calc R U . . .
H54B H 0.387065 0.661749 0.456324 0.049 Uiso 1 1 calc R U . . .
C55 C 0.6191(3) 0.63140(17) 0.29443(10) 0.0347(6) Uani 1 1 d . . . . .
H55A H 0.612859 0.665810 0.270325 0.042 Uiso 1 1 calc R U . . .
H55B H 0.591544 0.583358 0.284856 0.042 Uiso 1 1 calc R U . . .
C56 C 0.7429(3) 0.62732(17) 0.31067(11) 0.0369(7) Uani 1 1 d . . . . .
H56A H 0.799875 0.628496 0.286934 0.044 Uiso 1 1 calc R U . . .
H56B H 0.755777 0.583314 0.328016 0.044 Uiso 1 1 calc R U . . .
C57 C 0.7499(3) 0.69568(16) 0.33797(11) 0.0353(6) Uani 1 1 d . . . . .
H57A H 0.809261 0.690653 0.360728 0.042 Uiso 1 1 calc R U . . .
H57B H 0.768809 0.738436 0.320277 0.042 Uiso 1 1 calc R U . . .
C58 C 0.6281(3) 0.70160(19) 0.35673(12) 0.0423(7) Uani 1 1 d . . . . .
H58A H 0.627922 0.684846 0.386765 0.051 Uiso 1 1 calc R U . . .
H58B H 0.601134 0.752392 0.356022 0.051 Uiso 1 1 calc R U . . .
C59 C 0.3427(4) 0.62942(18) 0.22796(10) 0.0443(8) Uani 1 1 d D . . . .
H59A H 0.272989 0.597984 0.229587 0.053 Uiso 0.656(18) 1 calc R U P A 1
H59B H 0.410547 0.599813 0.219199 0.053 Uiso 0.656(18) 1 calc R U P A 1
H59C H 0.258009 0.623741 0.222802 0.053 Uiso 0.344(18) 1 calc R U P A 2
H59D H 0.380395 0.581338 0.226712 0.053 Uiso 0.344(18) 1 calc R U P A 2
C62 C 0.3815(3) 0.74072(18) 0.26149(11) 0.0401(7) Uani 1 1 d D . . . .
H62A H 0.448326 0.758855 0.278432 0.048 Uiso 0.656(18) 1 calc R U P A 1
H62B H 0.310833 0.768255 0.269536 0.048 Uiso 0.656(18) 1 calc R U P A 1
H62C H 0.462732 0.754866 0.268287 0.048 Uiso 0.344(18) 1 calc R U P A 2
H62D H 0.327705 0.769433 0.279470 0.048 Uiso 0.344(18) 1 calc R U P A 2
C60 C 0.3229(9) 0.6915(3) 0.1966(2) 0.047(2) Uani 0.656(18) 1 d D . P A 1
H60A H 0.344581 0.677739 0.167051 0.056 Uiso 0.656(18) 1 calc R U P A 1
H60B H 0.240939 0.708378 0.197005 0.056 Uiso 0.656(18) 1 calc R U P A 1
C61 C 0.4054(8) 0.7478(5) 0.2147(3) 0.044(2) Uani 0.656(18) 1 d D . P A 1
H61A H 0.487698 0.736509 0.207847 0.053 Uiso 0.656(18) 1 calc R U P A 1
H61B H 0.386373 0.796852 0.204129 0.053 Uiso 0.656(18) 1 calc R U P A 1
C60A C 0.398(2) 0.6818(7) 0.1952(4) 0.068(6) Uani 0.344(18) 1 d D . P A 2
H60C H 0.484044 0.678490 0.194915 0.082 Uiso 0.344(18) 1 calc R U P A 2
H60D H 0.367212 0.673906 0.165999 0.082 Uiso 0.344(18) 1 calc R U P A 2
C61A C 0.356(2) 0.7527(8) 0.2141(5) 0.058(6) Uani 0.344(18) 1 d D . P A 2
H61C H 0.271279 0.760104 0.208986 0.070 Uiso 0.344(18) 1 calc R U P A 2
H61D H 0.399755 0.794327 0.202592 0.070 Uiso 0.344(18) 1 calc R U P A 2
O4 O 0.7257(9) 0.4087(5) 0.5527(3) 0.138(3) Uani 0.739(7) 1 d D U P B 1
C63 C 0.6120(10) 0.4436(7) 0.5563(4) 0.133(4) Uani 0.739(7) 1 d D U P B 1
H63A H 0.557363 0.413379 0.572986 0.160 Uiso 0.739(7) 1 calc R U P B 1
H63B H 0.578148 0.452468 0.527658 0.160 Uiso 0.739(7) 1 calc R U P B 1
C64 C 0.6354(11) 0.5118(5) 0.5783(4) 0.114(3) Uani 0.739(7) 1 d D U P B 1
H64A H 0.564447 0.530113 0.592728 0.136 Uiso 0.739(7) 1 calc R U P B 1
H64B H 0.664022 0.549003 0.558096 0.136 Uiso 0.739(7) 1 calc R U P B 1
C65 C 0.7263(10) 0.4922(5) 0.6096(3) 0.105(3) Uani 0.739(7) 1 d D U P B 1
H65A H 0.695116 0.462427 0.633236 0.127 Uiso 0.739(7) 1 calc R U P B 1
H65B H 0.766915 0.535067 0.621213 0.127 Uiso 0.739(7) 1 calc R U P B 1
C66 C 0.8080(10) 0.4460(7) 0.5775(4) 0.123(4) Uani 0.739(7) 1 d D U P B 1
H66A H 0.856984 0.478031 0.559607 0.148 Uiso 0.739(7) 1 calc R U P B 1
H66B H 0.858904 0.412198 0.593401 0.148 Uiso 0.739(7) 1 calc R U P B 1
O4A O 0.827(2) 0.4575(12) 0.6152(7) 0.120(5) Uani 0.261(7) 1 d D U P B 2
C63A C 0.802(3) 0.4211(19) 0.5744(9) 0.121(5) Uani 0.261(7) 1 d D U P B 2
H63C H 0.760656 0.374279 0.577236 0.145 Uiso 0.261(7) 1 calc R U P B 2
H63D H 0.868867 0.417788 0.554686 0.145 Uiso 0.261(7) 1 calc R U P B 2
C64A C 0.719(3) 0.4880(15) 0.5664(7) 0.105(5) Uani 0.261(7) 1 d D U P B 2
H64C H 0.761650 0.534401 0.568674 0.126 Uiso 0.261(7) 1 calc R U P B 2
H64D H 0.679512 0.485152 0.538366 0.126 Uiso 0.261(7) 1 calc R U P B 2
C65A C 0.635(2) 0.478(2) 0.6030(9) 0.124(5) Uani 0.261(7) 1 d D U P B 2
H65C H 0.576072 0.439838 0.596558 0.149 Uiso 0.261(7) 1 calc R U P B 2
H65D H 0.594501 0.523108 0.610595 0.149 Uiso 0.261(7) 1 calc R U P B 2
C66A C 0.718(2) 0.454(2) 0.6380(7) 0.126(5) Uani 0.261(7) 1 d D U P B 2
H66C H 0.716947 0.486928 0.662696 0.152 Uiso 0.261(7) 1 calc R U P B 2
H66D H 0.701377 0.403847 0.647788 0.152 Uiso 0.261(7) 1 calc R U P B 2
O6 O -0.1094(11) 0.3598(7) 0.3601(4) 0.114(3) Uani 0.573(9) 1 d D U P C 1
C71 C -0.0018(9) 0.3174(6) 0.3652(5) 0.084(3) Uani 0.573(9) 1 d D U P C 1
H71A H 0.051001 0.341385 0.385811 0.101 Uiso 0.573(9) 1 calc R U P C 1
H71B H 0.039098 0.313209 0.337475 0.101 Uiso 0.573(9) 1 calc R U P C 1
C72 C -0.0347(12) 0.2451(7) 0.3810(6) 0.102(4) Uani 0.573(9) 1 d D U P C 1
H72A H 0.017926 0.229245 0.404286 0.122 Uiso 0.573(9) 1 calc R U P C 1
H72B H -0.032601 0.208922 0.357743 0.122 Uiso 0.573(9) 1 calc R U P C 1
C73 C -0.1585(11) 0.2559(6) 0.3974(5) 0.086(3) Uani 0.573(9) 1 d D U P C 1
H73A H -0.212716 0.224006 0.381617 0.103 Uiso 0.573(9) 1 calc R U P C 1
H73B H -0.162506 0.243314 0.428074 0.103 Uiso 0.573(9) 1 calc R U P C 1
C74 C -0.1913(10) 0.3290(6) 0.3915(4) 0.096(3) Uani 0.573(9) 1 d D U P C 1
H74A H -0.186355 0.355659 0.418883 0.115 Uiso 0.573(9) 1 calc R U P C 1
H74B H -0.272311 0.332109 0.380755 0.115 Uiso 0.573(9) 1 calc R U P C 1
O6A O -0.0918(15) 0.2484(6) 0.4071(4) 0.095(3) Uani 0.427(9) 1 d D U P C 2
C71A C -0.074(2) 0.3194(7) 0.4168(4) 0.108(4) Uani 0.427(9) 1 d D U P C 2
H71C H 0.007143 0.327236 0.426841 0.129 Uiso 0.427(9) 1 calc R U P C 2
H71D H -0.128475 0.335575 0.439314 0.129 Uiso 0.427(9) 1 calc R U P C 2
C72A C -0.096(3) 0.3598(10) 0.3753(6) 0.103(5) Uani 0.427(9) 1 d D U P C 2
H72C H -0.180257 0.365483 0.369601 0.124 Uiso 0.427(9) 1 calc R U P C 2
H72D H -0.058039 0.407871 0.375323 0.124 Uiso 0.427(9) 1 calc R U P C 2
C73A C -0.039(2) 0.3092(8) 0.3432(5) 0.094(4) Uani 0.427(9) 1 d D U P C 2
H73C H -0.075634 0.313577 0.314696 0.113 Uiso 0.427(9) 1 calc R U P C 2
H73D H 0.045735 0.318929 0.340625 0.113 Uiso 0.427(9) 1 calc R U P C 2
C74A C -0.061(2) 0.2369(8) 0.3623(5) 0.101(4) Uani 0.427(9) 1 d D U P C 2
H74C H -0.125719 0.212470 0.347155 0.122 Uiso 0.427(9) 1 calc R U P C 2
H74D H 0.009566 0.206395 0.360146 0.122 Uiso 0.427(9) 1 calc R U P C 2
O5 O 0.1788(5) 0.4768(3) 0.63113(17) 0.0730(15) Uani 0.746(8) 1 d D U P D 1
C67 C 0.2947(7) 0.4506(4) 0.6289(3) 0.078(2) Uani 0.746(8) 1 d D U P D 1
H67A H 0.299072 0.400487 0.639840 0.093 Uiso 0.746(8) 1 calc R U P D 1
H67B H 0.347559 0.481363 0.646111 0.093 Uiso 0.746(8) 1 calc R U P D 1
C68 C 0.3285(9) 0.4532(6) 0.5821(3) 0.108(3) Uani 0.746(8) 1 d D U P D 1
H68A H 0.377084 0.496214 0.576014 0.129 Uiso 0.746(8) 1 calc R U P D 1
H68B H 0.372269 0.409297 0.573852 0.129 Uiso 0.746(8) 1 calc R U P D 1
C69 C 0.2149(10) 0.4573(11) 0.5590(3) 0.140(6) Uani 0.746(8) 1 d D . P D 1
H69A H 0.209991 0.502130 0.541886 0.168 Uiso 0.746(8) 1 calc R U P D 1
H69B H 0.205075 0.415260 0.539794 0.168 Uiso 0.746(8) 1 calc R U P D 1
C70 C 0.1260(9) 0.4569(7) 0.5926(3) 0.112(3) Uani 0.746(8) 1 d D U P D 1
H70A H 0.062964 0.491365 0.585454 0.135 Uiso 0.746(8) 1 calc R U P D 1
H70B H 0.091505 0.408072 0.595236 0.135 Uiso 0.746(8) 1 calc R U P D 1
O5A O 0.1756(18) 0.5060(11) 0.6067(9) 0.111(5) Uani 0.254(8) 1 d D U P D 2
C67A C 0.2787(19) 0.4620(15) 0.6093(11) 0.105(5) Uani 0.254(8) 1 d D U P D 2
H67C H 0.283869 0.435262 0.636623 0.127 Uiso 0.254(8) 1 calc R U P D 2
H67D H 0.350970 0.490096 0.604563 0.127 Uiso 0.254(8) 1 calc R U P D 2
C68A C 0.250(2) 0.4136(15) 0.5725(10) 0.100(5) Uani 0.254(8) 1 d D U P D 2
H68C H 0.258471 0.439671 0.545008 0.120 Uiso 0.254(8) 1 calc R U P D 2
H68D H 0.302043 0.370759 0.572145 0.120 Uiso 0.254(8) 1 calc R U P D 2
C69A C 0.127(2) 0.3924(12) 0.5802(8) 0.098(5) Uani 0.254(8) 1 d D U P D 2
H69C H 0.122300 0.343671 0.593089 0.118 Uiso 0.254(8) 1 calc R U P D 2
H69D H 0.081614 0.392942 0.553327 0.118 Uiso 0.254(8) 1 calc R U P D 2
C70A C 0.0828(19) 0.4498(13) 0.6111(10) 0.098(5) Uani 0.254(8) 1 d D U P D 2
H70C H 0.005497 0.468531 0.602461 0.118 Uiso 0.254(8) 1 calc R U P D 2
H70D H 0.078313 0.431090 0.640707 0.118 Uiso 0.254(8) 1 calc R U P D 2
O7 O 0.4808(18) 0.3546(8) 0.4576(5) 0.137(4) Uani 0.539(14) 1 d D U P E 1
C75 C 0.5890(18) 0.3351(9) 0.4428(7) 0.146(5) Uani 0.539(14) 1 d D U P E 1
H75A H 0.650666 0.357599 0.460520 0.176 Uiso 0.539(14) 1 calc R U P E 1
H75B H 0.599211 0.351137 0.412905 0.176 Uiso 0.539(14) 1 calc R U P E 1
C76 C 0.5961(18) 0.2553(8) 0.4456(8) 0.153(5) Uani 0.539(14) 1 d D U P E 1
H76A H 0.606264 0.234682 0.416647 0.184 Uiso 0.539(14) 1 calc R U P E 1
H76B H 0.664411 0.241256 0.463072 0.184 Uiso 0.539(14) 1 calc R U P E 1
C77 C 0.490(2) 0.2266(9) 0.4648(8) 0.149(5) Uani 0.539(14) 1 d D U P E 1
H77A H 0.508483 0.193473 0.488735 0.179 Uiso 0.539(14) 1 calc R U P E 1
H77B H 0.442343 0.200433 0.443462 0.179 Uiso 0.539(14) 1 calc R U P E 1
C78 C 0.427(2) 0.2940(11) 0.4807(9) 0.152(5) Uani 0.539(14) 1 d D U P E 1
H78A H 0.342743 0.291054 0.474491 0.182 Uiso 0.539(14) 1 calc R U P E 1
H78B H 0.437929 0.299753 0.511938 0.182 Uiso 0.539(14) 1 calc R U P E 1
O7A O 0.455(2) 0.3473(11) 0.4795(8) 0.156(5) Uani 0.461(14) 1 d D U P E 2
C75A C 0.565(2) 0.3270(11) 0.4673(10) 0.146(5) Uani 0.461(14) 1 d D U P E 2
H75C H 0.624761 0.361713 0.477015 0.175 Uiso 0.461(14) 1 calc R U P E 2
H75D H 0.570556 0.320469 0.435962 0.175 Uiso 0.461(14) 1 calc R U P E 2
C76A C 0.5716(19) 0.2577(11) 0.4904(9) 0.151(5) Uani 0.461(14) 1 d D U P E 2
H76C H 0.588890 0.265574 0.521009 0.181 Uiso 0.461(14) 1 calc R U P E 2
H76D H 0.632545 0.226195 0.477955 0.181 Uiso 0.461(14) 1 calc R U P E 2
C77A C 0.452(2) 0.2252(11) 0.4845(10) 0.156(6) Uani 0.461(14) 1 d D U P E 2
H77C H 0.448424 0.195154 0.458337 0.187 Uiso 0.461(14) 1 calc R U P E 2
H77D H 0.429737 0.195120 0.509371 0.187 Uiso 0.461(14) 1 calc R U P E 2
C78A C 0.3738(18) 0.2893(13) 0.4807(12) 0.143(5) Uani 0.461(14) 1 d D U P E 2
H78C H 0.326758 0.287325 0.454175 0.171 Uiso 0.461(14) 1 calc R U P E 2
H78D H 0.320948 0.293350 0.505567 0.171 Uiso 0.461(14) 1 calc R U P E 2

loop_
_atom_site_aniso_label
_atom_site_aniso_U_11
_atom_site_aniso_U_22
_atom_site_aniso_U_33
_atom_site_aniso_U_23
_atom_site_aniso_U_13
_atom_site_aniso_U_12
Ca1 0.0352(3) 0.0233(2) 0.0269(3) 0.0003(2) 0.0000(2) -0.0019(2)
O1 0.0395(12) 0.0380(12) 0.0312(11) -0.0002(9) -0.0017(9) 0.0040(9)
O2 0.0353(11) 0.0338(11) 0.0356(11) -0.0027(9) 0.0009(9) -0.0055(9)
O3 0.0476(12) 0.0293(10) 0.0298(10) 0.0031(8) -0.0009(10) -0.0061(10)
N1 0.0344(12) 0.0215(10) 0.0272(12) -0.0021(9) 0.0026(9) 0.0012(9)
N2 0.0406(13) 0.0209(11) 0.0246(11) -0.0009(9) -0.0006(10) 0.0010(9)
C1 0.0335(14) 0.0238(13) 0.0251(13) -0.0047(10) 0.0007(11) -0.0019(11)
C2 0.0392(16) 0.0251(13) 0.0311(15) -0.0004(11) 0.0004(12) 0.0031(12)
C3 0.0431(17) 0.0298(14) 0.0281(14) 0.0061(11) 0.0022(12) 0.0011(12)
C4 0.0373(15) 0.0293(14) 0.0261(14) 0.0002(11) 0.0021(12) -0.0001(12)
C5 0.0455(18) 0.0399(17) 0.0280(15) 0.0033(13) 0.0066(13) 0.0007(14)
C6 0.0442(18) 0.0412(17) 0.0332(16) -0.0010(13) 0.0086(13) 0.0025(14)
C7 0.0385(17) 0.0367(16) 0.0360(16) -0.0016(13) 0.0049(13) 0.0048(13)
C8 0.0373(16) 0.0292(14) 0.0291(14) -0.0003(11) 0.0012(12) 0.0026(12)
C9 0.0360(15) 0.0244(13) 0.0261(13) -0.0016(11) -0.0001(11) -0.0023(11)
C10 0.0352(14) 0.0210(12) 0.0247(12) -0.0010(10) 0.0009(12) -0.0016(11)
C11 0.0321(14) 0.0240(13) 0.0250(13) -0.0016(10) 0.0011(11) 0.0005(10)
C12 0.0296(14) 0.0306(14) 0.0268(13) -0.0046(11) 0.0033(11) 0.0007(11)
C13 0.0347(15) 0.0286(14) 0.0317(14) -0.0054(11) 0.0033(12) -0.0004(11)
C14 0.0380(16) 0.0321(15) 0.0399(17) -0.0115(13) 0.0015(13) 0.0008(13)
C15 0.0428(18) 0.0435(18) 0.0352(16) -0.0172(14) -0.0056(14) 0.0058(14)
C16 0.0415(17) 0.0417(17) 0.0290(15) -0.0068(13) -0.0030(13) 0.0106(14)
C17 0.0327(15) 0.0350(15) 0.0264(14) -0.0050(12) 0.0001(11) 0.0038(12)
C18 0.0393(16) 0.0341(15) 0.0259(14) 0.0015(12) -0.0013(12) 0.0060(13)
C19 0.0410(16) 0.0234(13) 0.0303(14) 0.0012(11) 0.0000(12) 0.0034(12)
C20 0.0366(15) 0.0250(13) 0.0228(12) -0.0002(10) 0.0034(11) 0.0005(11)
C21 0.0318(14) 0.0239(13) 0.0297(14) -0.0024(10) 0.0012(11) -0.0007(11)
C22 0.0345(15) 0.0234(13) 0.0357(15) -0.0032(11) 0.0071(13) 0.0012(12)
C23 0.055(2) 0.0257(14) 0.0404(16) -0.0004(12) 0.0047(16) 0.0011(14)
C24 0.077(3) 0.0277(16) 0.051(2) 0.0023(15) 0.0138(19) -0.0051(17)
C25 0.075(3) 0.0303(17) 0.059(2) -0.0054(16) 0.018(2) -0.0157(18)
C26 0.0429(18) 0.0379(17) 0.0479(19) -0.0120(15) 0.0101(15) -0.0079(14)
C27 0.0329(14) 0.0279(14) 0.0400(16) -0.0081(12) 0.0067(13) -0.0008(12)
C28 0.0377(16) 0.0351(16) 0.0345(15) -0.0088(12) -0.0017(13) -0.0015(13)
C29 0.0426(17) 0.0337(15) 0.0274(14) -0.0031(11) 0.0030(12) -0.0002(13)
C30 0.0447(17) 0.0268(14) 0.0323(15) -0.0048(12) 0.0050(13) -0.0033(13)
C31 0.053(2) 0.0397(17) 0.0367(17) -0.0063(14) 0.0106(15) -0.0081(15)
C32 0.049(2) 0.0453(19) 0.049(2) -0.0113(15) 0.0213(17) -0.0077(16)
C33 0.0366(17) 0.0368(17) 0.060(2) -0.0120(16) 0.0096(16) -0.0018(14)
C34 0.0360(16) 0.0299(15) 0.0421(17) -0.0077(13) 0.0036(13) -0.0001(12)
C35 0.0360(15) 0.0210(12) 0.0344(15) -0.0064(11) 0.0048(12) -0.0017(11)
C36 0.0492(18) 0.0206(12) 0.0253(13) 0.0022(10) -0.0025(12) -0.0002(12)
C37 0.0490(18) 0.0196(13) 0.0278(14) -0.0037(10) -0.0028(12) 0.0007(12)
C38 0.060(2) 0.0230(13) 0.0310(15) -0.0014(12) -0.0080(14) 0.0001(13)
C39 0.057(2) 0.0271(15) 0.0445(18) -0.0059(13) -0.0120(16) 0.0133(14)
C40 0.049(2) 0.0395(17) 0.0465(19) -0.0112(15) -0.0077(16) 0.0133(15)
C41 0.0482(19) 0.0377(17) 0.0343(16) -0.0060(13) -0.0004(14) 0.0050(14)
C42 0.0438(17) 0.0259(13) 0.0279(14) -0.0028(11) -0.0043(12) 0.0024(12)
C43 0.0452(17) 0.0287(14) 0.0250(13) 0.0010(11) 0.0011(12) 0.0036(13)
C44 0.0515(19) 0.0348(15) 0.0254(14) -0.0025(12) -0.0041(13) 0.0048(14)
C45 0.0451(18) 0.0236(13) 0.0357(16) -0.0021(12) -0.0068(13) 0.0017(12)
C46 0.057(2) 0.0300(15) 0.0387(17) -0.0035(13) -0.0104(16) -0.0005(15)
C47 0.052(2) 0.0309(16) 0.056(2) -0.0050(15) -0.0140(17) -0.0040(15)
C48 0.0478(19) 0.0276(15) 0.058(2) -0.0036(15) -0.0023(16) -0.0030(14)
C49 0.0504(19) 0.0252(14) 0.0370(16) -0.0030(12) 0.0000(14) -0.0007(13)
C50 0.0438(17) 0.0190(12) 0.0354(15) -0.0032(11) -0.0026(13) 0.0014(12)
C51 0.0390(17) 0.0390(17) 0.0360(16) -0.0070(13) -0.0026(13) 0.0050(14)
C52 0.0478(19) 0.049(2) 0.0385(17) -0.0058(15) -0.0099(15) 0.0087(16)
C53 0.059(2) 0.0458(19) 0.0320(16) 0.0007(14) 0.0005(15) 0.0080(17)
C54 0.0480(19) 0.0438(18) 0.0317(15) -0.0037(13) 0.0029(13) 0.0095(15)
C55 0.0403(17) 0.0308(15) 0.0330(15) -0.0019(12) 0.0033(12) -0.0033(12)
C56 0.0395(16) 0.0308(15) 0.0404(16) -0.0011(13) 0.0018(13) 0.0013(13)
C57 0.0364(15) 0.0276(14) 0.0419(16) 0.0021(13) -0.0045(14) -0.0016(11)
C58 0.0410(18) 0.0380(16) 0.0480(18) -0.0117(14) 0.0003(15) -0.0050(14)
C59 0.069(2) 0.0319(16) 0.0321(15) 0.0001(12) 0.0004(16) -0.0083(16)
C62 0.050(2) 0.0288(15) 0.0412(17) -0.0003(13) 0.0021(15) -0.0050(13)
C60 0.069(5) 0.038(3) 0.033(3) 0.008(2) -0.004(3) -0.010(3)
C61 0.056(5) 0.033(3) 0.043(4) 0.009(2) 0.006(3) -0.008(3)
C60A 0.104(16) 0.067(10) 0.033(6) 0.002(6) 0.011(8) -0.039(11)
C61A 0.078(14) 0.046(8) 0.051(8) 0.022(6) -0.002(9) -0.013(9)
O4 0.167(7) 0.140(6) 0.106(5) -0.027(4) -0.009(5) 0.050(5)
C63 0.147(8) 0.147(7) 0.105(6) -0.055(6) -0.038(6) 0.030(6)
C64 0.159(8) 0.085(5) 0.096(6) -0.016(5) -0.018(6) 0.007(6)
C65 0.149(7) 0.084(5) 0.084(5) -0.007(4) -0.011(5) -0.045(5)
C66 0.132(7) 0.144(8) 0.093(6) -0.005(6) 0.003(6) -0.033(7)
O4A 0.160(10) 0.104(9) 0.096(8) -0.011(8) 0.000(8) -0.006(8)
C63A 0.157(10) 0.112(10) 0.095(9) -0.030(9) -0.001(9) -0.009(10)
C64A 0.146(10) 0.085(9) 0.084(9) 0.020(8) 0.011(9) 0.005(9)
C65A 0.154(10) 0.122(10) 0.096(9) -0.019(9) 0.016(9) 0.012(10)
C66A 0.157(10) 0.119(10) 0.104(9) -0.006(9) 0.005(9) -0.001(9)
O6 0.114(6) 0.104(6) 0.125(7) 0.019(6) 0.024(6) -0.009(5)
C71 0.080(6) 0.078(6) 0.096(7) 0.007(6) 0.008(5) -0.003(5)
C72 0.119(8) 0.080(6) 0.106(8) 0.012(6) 0.009(7) -0.012(6)
C73 0.091(7) 0.074(5) 0.093(6) 0.036(5) 0.012(6) -0.012(5)
C74 0.102(6) 0.095(6) 0.091(6) 0.021(5) 0.012(5) -0.006(6)
O6A 0.133(8) 0.074(5) 0.079(6) 0.020(5) 0.032(6) -0.021(6)
C71A 0.145(9) 0.085(7) 0.092(7) 0.012(6) -0.007(7) -0.016(7)
C72A 0.132(9) 0.076(7) 0.102(9) 0.003(7) 0.011(8) -0.013(7)
C73A 0.124(8) 0.062(6) 0.095(8) 0.008(7) 0.028(7) 0.001(7)
C74A 0.132(9) 0.064(6) 0.108(9) 0.021(7) 0.023(8) -0.011(7)
O5 0.086(3) 0.070(3) 0.063(3) -0.005(2) 0.006(2) 0.000(3)
C67 0.098(5) 0.052(3) 0.083(5) 0.016(3) -0.016(4) -0.004(3)
C68 0.118(7) 0.097(6) 0.109(6) -0.002(5) 0.027(5) 0.017(5)
C69 0.117(9) 0.248(19) 0.055(5) -0.022(7) -0.014(5) -0.011(10)
C70 0.112(7) 0.096(6) 0.128(7) -0.042(6) -0.032(6) 0.025(5)
O5A 0.113(9) 0.088(8) 0.130(10) -0.018(8) -0.007(9) 0.012(8)
C67A 0.125(10) 0.085(9) 0.106(11) -0.015(9) 0.000(10) 0.014(9)
C68A 0.124(10) 0.070(9) 0.106(10) -0.026(8) -0.008(10) 0.017(9)
C69A 0.131(10) 0.071(8) 0.093(9) -0.019(8) -0.013(9) 0.020(9)
C70A 0.128(10) 0.073(9) 0.094(10) -0.002(9) -0.005(9) 0.022(9)
O7 0.191(10) 0.090(6) 0.129(9) 0.006(7) -0.059(9) 0.007(7)
C75 0.194(11) 0.095(7) 0.151(10) 0.011(8) -0.063(10) 0.028(8)
C76 0.194(11) 0.092(7) 0.174(10) 0.009(8) -0.035(10) 0.021(8)
C77 0.202(12) 0.097(8) 0.149(10) 0.013(9) -0.029(10) 0.020(9)
C78 0.207(12) 0.103(8) 0.144(9) 0.007(8) -0.034(11) 0.011(9)
O7A 0.206(11) 0.097(7) 0.163(10) -0.009(9) -0.022(11) 0.020(8)
C75A 0.176(11) 0.103(8) 0.157(11) 0.006(9) -0.030(11) 0.003(9)
C76A 0.182(11) 0.105(8) 0.165(10) 0.005(9) -0.047(10) 0.037(9)
C77A 0.209(12) 0.094(8) 0.164(11) 0.015(9) -0.038(11) 0.007(9)
C78A 0.181(12) 0.108(8) 0.139(9) 0.019(8) -0.028(11) 0.015(9)

loop_
_atom_type_symbol
_atom_type_description
_atom_type_scat_dispersion_real
_atom_type_scat_dispersion_imag
_atom_type_scat_source
C C 0.0181 0.0091 'International Tables Vol C Tables 4.2.6.8 and 6.1.1.4'
H H 0.0000 0.0000 'International Tables Vol C Tables 4.2.6.8 and 6.1.1.4'
Ca Ca 0.3641 1.2855 'International Tables Vol C Tables 4.2.6.8 and 6.1.1.4'
N N 0.0311 0.0180 'International Tables Vol C Tables 4.2.6.8 and 6.1.1.4'
O O 0.0492 0.0322 'International Tables Vol C Tables 4.2.6.8 and 6.1.1.4'

loop_
_exptl_crystal_face_index_h
_exptl_crystal_face_index_k
_exptl_crystal_face_index_l
_exptl_crystal_face_perp_dist
6 2 -12 0.1336
0 11 -9 0.0523
0 12 3 0.0617
-6 -8 3 0.1200
-6 -3 9 0.1496
0 0 -20 0.0565
-7 1 -4 0.1667
7 -1 2 0.1477
3 -8 13 0.0995
0 -7 17 0.0679
-6 7 -2 0.1594
-1 -6 17 0.0755
-1 8 -16 0.0608
1 6 -17 0.0656
7 -4 -7 0.1507
0 12 -5 0.0562
0 -12 5 0.0591
4 10 3 0.1097
0 10 10 0.0675
-1 -11 -9 0.0591
0 -10 -10 0.0516
0 -6 -18 0.0539
0 0 20 0.0740
-7 -3 3 0.1565
-6 1 12 0.1582
-1 6 18 0.0703
1 6 17 0.0784
-4 -9 8 0.0987
0 -12 -1 0.0583
-6 -5 -5 0.1388
-1 -6 -17 0.0630

loop_
_geom_angle_atom_site_label_1
_geom_angle_atom_site_label_2
_geom_angle_atom_site_label_3
_geom_angle
_geom_angle_site_symmetry_1
_geom_angle_site_symmetry_3
_geom_angle_publ_flag
O1 Ca1 O2 77.42(8) . . ?
O1 Ca1 O3 151.57(9) . . ?
O2 Ca1 O3 74.59(8) . . ?
N1 Ca1 O1 90.22(8) . . ?
N1 Ca1 O2 116.96(8) . . ?
N1 Ca1 O3 106.75(8) . . ?
N2 Ca1 O1 99.91(8) . . ?
N2 Ca1 O2 124.64(8) . . ?
N2 Ca1 O3 91.98(8) . . ?
N2 Ca1 N1 118.35(9) . . ?
C51 O1 Ca1 122.71(18) . . ?
C51 O1 C54 109.1(2) . . ?
C54 O1 Ca1 124.90(19) . . ?
C55 O2 Ca1 118.75(17) . . ?
C55 O2 C58 107.8(2) . . ?
C58 O2 Ca1 133.38(19) . . ?
C59 O3 Ca1 129.37(17) . . ?
C62 O3 Ca1 121.56(18) . . ?
C62 O3 C59 108.8(2) . . ?
C1 N1 Ca1 91.53(16) . . ?
C1 N1 C21 118.0(2) . . ?
C21 N1 Ca1 131.38(18) . . ?
C20 N2 Ca1 89.59(17) . . ?
C20 N2 C36 116.1(2) . . ?
C36 N2 Ca1 134.1(2) . . ?
N1 C1 C2 123.9(3) . . ?
N1 C1 C10 119.6(3) . . ?
C10 C1 C2 116.4(3) . . ?
C1 C2 H2 118.5 . . ?
C3 C2 C1 123.0(3) . . ?
C3 C2 H2 118.5 . . ?
C2 C3 H3 119.4 . . ?
C2 C3 C4 121.2(3) . . ?
C4 C3 H3 119.4 . . ?
C3 C4 C5 122.1(3) . . ?
C3 C4 C9 118.0(3) . . ?
C5 C4 C9 119.8(3) . . ?
C4 C5 H5 119.3 . . ?
C6 C5 C4 121.3(3) . . ?
C6 C5 H5 119.3 . . ?
C5 C6 H6 120.2 . . ?
C5 C6 C7 119.6(3) . . ?
C7 C6 H6 120.2 . . ?
C6 C7 H7 119.7 . . ?
C8 C7 C6 120.6(3) . . ?
C8 C7 H7 119.7 . . ?
C7 C8 H8 119.2 . . ?
C7 C8 C9 121.7(3) . . ?
C9 C8 H8 119.2 . . ?
C4 C9 C10 120.9(3) . . ?
C8 C9 C4 116.9(3) . . ?
C8 C9 C10 122.0(3) . . ?
C1 C10 C9 120.3(2) . . ?
C1 C10 C11 122.1(2) . . ?
C9 C10 C11 117.2(3) . . ?
C12 C11 C10 119.1(2) . . ?
C12 C11 C20 119.9(3) . . ?
C20 C11 C10 120.4(2) . . ?
C13 C12 C11 122.1(3) . . ?
C13 C12 C17 117.1(3) . . ?
C17 C12 C11 120.8(3) . . ?
C12 C13 H13 119.4 . . ?
C14 C13 C12 121.2(3) . . ?
C14 C13 H13 119.4 . . ?
C13 C14 H14 119.5 . . ?
C13 C14 C15 121.1(3) . . ?
C15 C14 H14 119.5 . . ?
C14 C15 H15 120.2 . . ?
C16 C15 C14 119.6(3) . . ?
C16 C15 H15 120.2 . . ?
C15 C16 H16 119.6 . . ?
C15 C16 C17 120.7(3) . . ?
C17 C16 H16 119.6 . . ?
C16 C17 C12 120.3(3) . . ?
C16 C17 C18 121.4(3) . . ?
C18 C17 C12 118.3(3) . . ?
C17 C18 H18 119.5 . . ?
C19 C18 C17 120.9(3) . . ?
C19 C18 H18 119.5 . . ?
C18 C19 H19 118.6 . . ?
C18 C19 C20 122.7(3) . . ?
C20 C19 H19 118.6 . . ?
N2 C20 C11 118.5(3) . . ?
N2 C20 C19 124.3(3) . . ?
C11 C20 C19 117.0(3) . . ?
N1 C21 H21 107.0 . . ?
N1 C21 C22 115.5(2) . . ?
N1 C21 C35 110.1(2) . . ?
C22 C21 H21 107.0 . . ?
C35 C21 H21 107.0 . . ?
C35 C21 C22 109.9(2) . . ?
C23 C22 C21 116.5(3) . . ?
C27 C22 C21 125.8(3) . . ?
C27 C22 C23 117.7(3) . . ?
C22 C23 H23 118.8 . . ?
C24 C23 C22 122.3(4) . . ?
C24 C23 H23 118.8 . . ?
C23 C24 H24 120.3 . . ?
C25 C24 C23 119.4(4) . . ?
C25 C24 H24 120.3 . . ?
C24 C25 H25 120.3 . . ?
C24 C25 C26 119.5(3) . . ?
C26 C25 H25 120.3 . . ?
C25 C26 H26 118.8 . . ?
C25 C26 C27 122.3(4) . . ?
C27 C26 H26 118.8 . . ?
C22 C27 C26 118.6(3) . . ?
C22 C27 C28 127.0(3) . . ?
C26 C27 C28 114.2(3) . . ?
C27 C28 H28A 107.6 . . ?
C27 C28 H28B 107.6 . . ?
H28A C28 H28B 107.0 . . ?
C29 C28 C27 119.0(3) . . ?
C29 C28 H28A 107.6 . . ?
C29 C28 H28B 107.6 . . ?
C28 C29 H29A 109.2 . . ?
C28 C29 H29B 109.2 . . ?
H29A C29 H29B 107.9 . . ?
C30 C29 C28 111.9(3) . . ?
C30 C29 H29A 109.2 . . ?
C30 C29 H29B 109.2 . . ?
C31 C30 C29 120.8(3) . . ?
C31 C30 C35 118.6(3) . . ?
C35 C30 C29 120.5(3) . . ?
C30 C31 H31 119.2 . . ?
C32 C31 C30 121.5(4) . . ?
C32 C31 H31 119.2 . . ?
C31 C32 H32 119.9 . . ?
C33 C32 C31 120.2(3) . . ?
C33 C32 H32 119.9 . . ?
C32 C33 H33 120.4 . . ?
C32 C33 C34 119.2(3) . . ?
C34 C33 H33 120.4 . . ?
C33 C34 H34 119.5 . . ?
C33 C34 C35 121.1(3) . . ?
C35 C34 H34 119.5 . . ?
C30 C35 C21 120.9(3) . . ?
C34 C35 C21 119.8(3) . . ?
C34 C35 C30 119.3(3) . . ?
N2 C36 H36 106.6 . . ?
N2 C36 C37 113.7(3) . . ?
N2 C36 C50 110.1(2) . . ?
C37 C36 H36 106.6 . . ?
C37 C36 C50 112.8(2) . . ?
C50 C36 H36 106.6 . . ?
C38 C37 C36 120.3(3) . . ?
C38 C37 C42 117.9(3) . . ?
C42 C37 C36 121.8(3) . . ?
C37 C38 H38 118.8 . . ?
C39 C38 C37 122.4(3) . . ?
C39 C38 H38 118.8 . . ?
C38 C39 H39 120.4 . . ?
C40 C39 C38 119.3(3) . . ?
C40 C39 H39 120.4 . . ?
C39 C40 H40 120.5 . . ?
C39 C40 C41 119.0(3) . . ?
C41 C40 H40 120.5 . . ?
C40 C41 H41 119.0 . . ?
C42 C41 C40 122.0(3) . . ?
C42 C41 H41 119.0 . . ?
C37 C42 C43 118.5(3) . . ?
C41 C42 C37 119.4(3) . . ?
C41 C42 C43 121.8(3) . . ?
C42 C43 H43A 109.4 . . ?
C42 C43 H43B 109.4 . . ?
C42 C43 C44 111.0(3) . . ?
H43A C43 H43B 108.0 . . ?
C44 C43 H43A 109.4 . . ?
C44 C43 H43B 109.4 . . ?
C43 C44 H44A 107.8 . . ?
C43 C44 H44B 107.8 . . ?
H44A C44 H44B 107.1 . . ?
C45 C44 C43 118.2(3) . . ?
C45 C44 H44A 107.8 . . ?
C45 C44 H44B 107.8 . . ?
C46 C45 C44 115.1(3) . . ?
C50 C45 C44 127.1(3) . . ?
C50 C45 C46 117.8(3) . . ?
C45 C46 H46 118.5 . . ?
C47 C46 C45 123.0(3) . . ?
C47 C46 H46 118.5 . . ?
C46 C47 H47 120.5 . . ?
C46 C47 C48 119.0(3) . . ?
C48 C47 H47 120.5 . . ?
C47 C48 H48 120.5 . . ?
C47 C48 C49 119.1(4) . . ?
C49 C48 H48 120.5 . . ?
C48 C49 H49 118.6 . . ?
C48 C49 C50 122.8(3) . . ?
C50 C49 H49 118.6 . . ?
C45 C50 C36 125.9(3) . . ?
C49 C50 C36 115.9(3) . . ?
C49 C50 C45 118.2(3) . . ?
O1 C51 H51A 110.7 . . ?
O1 C51 H51B 110.7 . . ?
O1 C51 C52 105.2(3) . . ?
H51A C51 H51B 108.8 . . ?
C52 C51 H51A 110.7 . . ?
C52 C51 H51B 110.7 . . ?
C51 C52 H52A 111.5 . . ?
C51 C52 H52B 111.5 . . ?
C51 C52 C53 101.2(3) . . ?
H52A C52 H52B 109.3 . . ?
C53 C52 H52A 111.5 . . ?
C53 C52 H52B 111.5 . . ?
C52 C53 H53A 111.2 . . ?
C52 C53 H53B 111.2 . . ?
C52 C53 C54 103.0(3) . . ?
H53A C53 H53B 109.1 . . ?
C54 C53 H53A 111.2 . . ?
C54 C53 H53B 111.2 . . ?
O1 C54 C53 105.8(3) . . ?
O1 C54 H54A 110.6 . . ?
O1 C54 H54B 110.6 . . ?
C53 C54 H54A 110.6 . . ?
C53 C54 H54B 110.6 . . ?
H54A C54 H54B 108.7 . . ?
O2 C55 H55A 110.9 . . ?
O2 C55 H55B 110.9 . . ?
O2 C55 C56 104.3(2) . . ?
H55A C55 H55B 108.9 . . ?
C56 C55 H55A 110.9 . . ?
C56 C55 H55B 110.9 . . ?
C55 C56 H56A 111.5 . . ?
C55 C56 H56B 111.5 . . ?
C55 C56 C57 101.3(3) . . ?
H56A C56 H56B 109.3 . . ?
C57 C56 H56A 111.5 . . ?
C57 C56 H56B 111.5 . . ?
C56 C57 H57A 111.1 . . ?
C56 C57 H57B 111.1 . . ?
H57A C57 H57B 109.1 . . ?
C58 C57 C56 103.2(3) . . ?
C58 C57 H57A 111.1 . . ?
C58 C57 H57B 111.1 . . ?
O2 C58 C57 107.1(3) . . ?
O2 C58 H58A 110.3 . . ?
O2 C58 H58B 110.3 . . ?
C57 C58 H58A 110.3 . . ?
C57 C58 H58B 110.3 . . ?
H58A C58 H58B 108.6 . . ?
O3 C59 H59A 110.8 . . ?
O3 C59 H59B 110.8 . . ?
O3 C59 H59C 111.0 . . ?
O3 C59 H59D 111.0 . . ?
O3 C59 C60 104.9(3) . . ?
O3 C59 C60A 103.6(5) . . ?
H59A C59 H59B 108.8 . . ?
H59C C59 H59D 109.0 . . ?
C60 C59 H59A 110.8 . . ?
C60 C59 H59B 110.8 . . ?
C60A C59 H59C 111.0 . . ?
C60A C59 H59D 111.0 . . ?
O3 C62 H62A 110.7 . . ?
O3 C62 H62B 110.7 . . ?
O3 C62 H62C 110.7 . . ?
O3 C62 H62D 110.7 . . ?
O3 C62 C61 105.2(4) . . ?
O3 C62 C61A 105.4(6) . . ?
H62A C62 H62B 108.8 . . ?
H62C C62 H62D 108.8 . . ?
C61 C62 H62A 110.7 . . ?
C61 C62 H62B 110.7 . . ?
C61A C62 H62C 110.7 . . ?
C61A C62 H62D 110.7 . . ?
C59 C60 H60A 111.7 . . ?
C59 C60 H60B 111.7 . . ?
H60A C60 H60B 109.4 . . ?
C61 C60 C59 100.5(6) . . ?
C61 C60 H60A 111.7 . . ?
C61 C60 H60B 111.7 . . ?
C62 C61 C60 101.1(6) . . ?
C62 C61 H61A 111.6 . . ?
C62 C61 H61B 111.6 . . ?
C60 C61 H61A 111.6 . . ?
C60 C61 H61B 111.6 . . ?
H61A C61 H61B 109.4 . . ?
C59 C60A H60C 112.0 . . ?
C59 C60A H60D 112.0 . . ?
H60C C60A H60D 109.7 . . ?
C61A C60A C59 98.8(11) . . ?
C61A C60A H60C 112.0 . . ?
C61A C60A H60D 112.0 . . ?
C62 C61A H61C 111.6 . . ?
C62 C61A H61D 111.6 . . ?
C60A C61A C62 101.0(11) . . ?
C60A C61A H61C 111.6 . . ?
C60A C61A H61D 111.6 . . ?
H61C C61A H61D 109.4 . . ?
C66 O4 C63 110.0(8) . . ?
O4 C63 H63A 110.8 . . ?
O4 C63 H63B 110.8 . . ?
O4 C63 C64 104.8(9) . . ?
H63A C63 H63B 108.9 . . ?
C64 C63 H63A 110.8 . . ?
C64 C63 H63B 110.8 . . ?
C63 C64 H64A 111.1 . . ?
C63 C64 H64B 111.1 . . ?
C63 C64 C65 103.2(8) . . ?
H64A C64 H64B 109.1 . . ?
C65 C64 H64A 111.1 . . ?
C65 C64 H64B 111.1 . . ?
C64 C65 H65A 112.3 . . ?
C64 C65 H65B 112.3 . . ?
C64 C65 C66 97.3(8) . . ?
H65A C65 H65B 109.9 . . ?
C66 C65 H65A 112.3 . . ?
C66 C65 H65B 112.3 . . ?
O4 C66 C65 102.3(8) . . ?
O4 C66 H66A 111.3 . . ?
O4 C66 H66B 111.3 . . ?
C65 C66 H66A 111.3 . . ?
C65 C66 H66B 111.3 . . ?
H66A C66 H66B 109.2 . . ?
C66A O4A C63A 103.7(17) . . ?
O4A C63A H63C 114.6 . . ?
O4A C63A H63D 114.6 . . ?
O4A C63A C64A 84.1(19) . . ?
H63C C63A H63D 111.7 . . ?
C64A C63A H63C 114.6 . . ?
C64A C63A H63D 114.6 . . ?
C63A C64A H64C 111.9 . . ?
C63A C64A H64D 111.9 . . ?
H64C C64A H64D 109.6 . . ?
C65A C64A C63A 99.3(14) . . ?
C65A C64A H64C 111.9 . . ?
C65A C64A H64D 111.9 . . ?
C64A C65A H65C 111.7 . . ?
C64A C65A H65D 111.7 . . ?
C64A C65A C66A 100.4(14) . . ?
H65C C65A H65D 109.5 . . ?
C66A C65A H65C 111.7 . . ?
C66A C65A H65D 111.7 . . ?
O4A C66A C65A 100.1(17) . . ?
O4A C66A H66C 111.8 . . ?
O4A C66A H66D 111.8 . . ?
C65A C66A H66C 111.8 . . ?
C65A C66A H66D 111.8 . . ?
H66C C66A H66D 109.5 . . ?
C71 O6 C74 104.8(9) . . ?
O6 C71 H71A 110.1 . . ?
O6 C71 H71B 110.1 . . ?
O6 C71 C72 107.9(9) . . ?
H71A C71 H71B 108.4 . . ?
C72 C71 H71A 110.1 . . ?
C72 C71 H71B 110.1 . . ?
C71 C72 H72A 111.1 . . ?
C71 C72 H72B 111.1 . . ?
C71 C72 C73 103.4(9) . . ?
H72A C72 H72B 109.1 . . ?
C73 C72 H72A 111.1 . . ?
C73 C72 H72B 111.1 . . ?
C72 C73 H73A 109.8 . . ?
C72 C73 H73B 109.8 . . ?
H73A C73 H73B 108.3 . . ?
C74 C73 C72 109.3(9) . . ?
C74 C73 H73A 109.8 . . ?
C74 C73 H73B 109.8 . . ?
O6 C74 H74A 110.4 . . ?
O6 C74 H74B 110.4 . . ?
C73 C74 O6 106.7(9) . . ?
C73 C74 H74A 110.4 . . ?
C73 C74 H74B 110.4 . . ?
H74A C74 H74B 108.6 . . ?
C71A O6A C74A 108.5(10) . . ?
O6A C71A H71C 110.8 . . ?
O6A C71A H71D 110.8 . . ?
O6A C71A C72A 104.9(12) . . ?
H71C C71A H71D 108.8 . . ?
C72A C71A H71C 110.8 . . ?
C72A C71A H71D 110.8 . . ?
C71A C72A H72C 111.6 . . ?
C71A C72A H72D 111.6 . . ?
H72C C72A H72D 109.4 . . ?
C73A C72A C71A 101.0(12) . . ?
C73A C72A H72C 111.6 . . ?
C73A C72A H72D 111.6 . . ?
C72A C73A H73C 111.3 . . ?
C72A C73A H73D 111.3 . . ?
H73C C73A H73D 109.2 . . ?
C74A C73A C72A 102.4(11) . . ?
C74A C73A H73C 111.3 . . ?
C74A C73A H73D 111.3 . . ?
O6A C74A C73A 107.3(10) . . ?
O6A C74A H74C 110.3 . . ?
O6A C74A H74D 110.3 . . ?
C73A C74A H74C 110.3 . . ?
C73A C74A H74D 110.3 . . ?
H74C C74A H74D 108.5 . . ?
C70 O5 C67 105.9(6) . . ?
O5 C67 H67A 110.5 . . ?
O5 C67 H67B 110.5 . . ?
O5 C67 C68 106.0(6) . . ?
H67A C67 H67B 108.7 . . ?
C68 C67 H67A 110.5 . . ?
C68 C67 H67B 110.5 . . ?
C67 C68 H68A 110.9 . . ?
C67 C68 H68B 110.9 . . ?
H68A C68 H68B 108.9 . . ?
C69 C68 C67 104.3(7) . . ?
C69 C68 H68A 110.9 . . ?
C69 C68 H68B 110.9 . . ?
C68 C69 H69A 110.8 . . ?
C68 C69 H69B 110.8 . . ?
H69A C69 H69B 108.8 . . ?
C70 C69 C68 105.0(7) . . ?
C70 C69 H69A 110.8 . . ?
C70 C69 H69B 110.8 . . ?
O5 C70 C69 108.5(8) . . ?
O5 C70 H70A 110.0 . . ?
O5 C70 H70B 110.0 . . ?
C69 C70 H70A 110.0 . . ?
C69 C70 H70B 110.0 . . ?
H70A C70 H70B 108.4 . . ?
C67A O5A C70A 100.6(15) . . ?
O5A C67A H67C 112.4 . . ?
O5A C67A H67D 112.4 . . ?
O5A C67A C68A 96.8(18) . . ?
H67C C67A H67D 110.0 . . ?
C68A C67A H67C 112.4 . . ?
C68A C67A H67D 112.4 . . ?
C67A C68A H68C 111.0 . . ?
C67A C68A H68D 111.0 . . ?
H68C C68A H68D 109.0 . . ?
C69A C68A C67A 103.8(13) . . ?
C69A C68A H68C 111.0 . . ?
C69A C68A H68D 111.0 . . ?
C68A C69A H69C 111.0 . . ?
C68A C69A H69D 111.0 . . ?
C68A C69A C70A 103.6(12) . . ?
H69C C69A H69D 109.0 . . ?
C70A C69A H69C 111.0 . . ?
C70A C69A H69D 111.0 . . ?
O5A C70A C69A 101.0(15) . . ?
O5A C70A H70C 111.6 . . ?
O5A C70A H70D 111.6 . . ?
C69A C70A H70C 111.6 . . ?
C69A C70A H70D 111.6 . . ?
H70C C70A H70D 109.4 . . ?
C75 O7 C78 110.0(12) . . ?
O7 C75 H75A 110.3 . . ?
O7 C75 H75B 110.3 . . ?
O7 C75 C76 107.0(12) . . ?
H75A C75 H75B 108.6 . . ?
C76 C75 H75A 110.3 . . ?
C76 C75 H75B 110.3 . . ?
C75 C76 H76A 109.7 . . ?
C75 C76 H76B 109.7 . . ?
H76A C76 H76B 108.2 . . ?
C77 C76 C75 110.0(11) . . ?
C77 C76 H76A 109.7 . . ?
C77 C76 H76B 109.7 . . ?
C76 C77 H77A 111.1 . . ?
C76 C77 H77B 111.1 . . ?
C76 C77 C78 103.3(11) . . ?
H77A C77 H77B 109.1 . . ?
C78 C77 H77A 111.1 . . ?
C78 C77 H77B 111.1 . . ?
O7 C78 C77 105.5(12) . . ?
O7 C78 H78A 110.6 . . ?
O7 C78 H78B 110.6 . . ?
C77 C78 H78A 110.6 . . ?
C77 C78 H78B 110.6 . . ?
H78A C78 H78B 108.8 . . ?
C75A O7A C78A 113.7(15) . . ?
O7A C75A H75C 112.0 . . ?
O7A C75A H75D 112.0 . . ?
O7A C75A C76A 98.7(16) . . ?
H75C C75A H75D 109.7 . . ?
C76A C75A H75C 112.0 . . ?
C76A C75A H75D 112.0 . . ?
C75A C76A H76C 111.0 . . ?
C75A C76A H76D 111.0 . . ?
C75A C76A C77A 103.7(12) . . ?
H76C C76A H76D 109.0 . . ?
C77A C76A H76C 111.0 . . ?
C77A C76A H76D 111.0 . . ?
C76A C77A H77C 111.0 . . ?
C76A C77A H77D 111.0 . . ?
H77C C77A H77D 109.0 . . ?
C78A C77A C76A 103.7(12) . . ?
C78A C77A H77C 111.0 . . ?
C78A C77A H77D 111.0 . . ?
O7A C78A C77A 102.2(13) . . ?
O7A C78A H78C 111.3 . . ?
O7A C78A H78D 111.3 . . ?
C77A C78A H78C 111.3 . . ?
C77A C78A H78D 111.3 . . ?
H78C C78A H78D 109.2 . . ?

loop_
_geom_bond_atom_site_label_1
_geom_bond_atom_site_label_2
_geom_bond_distance
_geom_bond_site_symmetry_2
_geom_bond_publ_flag
Ca1 O1 2.392(2) . ?
Ca1 O2 2.394(2) . ?
Ca1 O3 2.404(2) . ?
Ca1 N1 2.376(2) . ?
Ca1 N2 2.374(3) . ?
O1 C51 1.438(4) . ?
O1 C54 1.452(4) . ?
O2 C55 1.451(4) . ?
O2 C58 1.453(4) . ?
O3 C59 1.449(4) . ?
O3 C62 1.447(4) . ?
N1 C1 1.364(4) . ?
N1 C21 1.471(4) . ?
N2 C20 1.372(4) . ?
N2 C36 1.474(4) . ?
C1 C2 1.441(4) . ?
C1 C10 1.426(4) . ?
C2 H2 0.9500 . ?
C2 C3 1.363(4) . ?
C3 H3 0.9500 . ?
C3 C4 1.411(4) . ?
C4 C5 1.418(4) . ?
C4 C9 1.425(4) . ?
C5 H5 0.9500 . ?
C5 C6 1.363(5) . ?
C6 H6 0.9500 . ?
C6 C7 1.397(5) . ?
C7 H7 0.9500 . ?
C7 C8 1.380(5) . ?
C8 H8 0.9500 . ?
C8 C9 1.419(4) . ?
C9 C10 1.427(4) . ?
C10 C11 1.507(4) . ?
C11 C12 1.427(4) . ?
C11 C20 1.429(4) . ?
C12 C13 1.425(4) . ?
C12 C17 1.427(4) . ?
C13 H13 0.9500 . ?
C13 C14 1.372(4) . ?
C14 H14 0.9500 . ?
C14 C15 1.401(5) . ?
C15 H15 0.9500 . ?
C15 C16 1.374(5) . ?
C16 H16 0.9500 . ?
C16 C17 1.410(4) . ?
C17 C18 1.420(5) . ?
C18 H18 0.9500 . ?
C18 C19 1.359(4) . ?
C19 H19 0.9500 . ?
C19 C20 1.442(4) . ?
C21 H21 1.0000 . ?
C21 C22 1.543(4) . ?
C21 C35 1.512(4) . ?
C22 C23 1.406(4) . ?
C22 C27 1.401(4) . ?
C23 H23 0.9500 . ?
C23 C24 1.389(5) . ?
C24 H24 0.9500 . ?
C24 C25 1.371(6) . ?
C25 H25 0.9500 . ?
C25 C26 1.375(6) . ?
C26 H26 0.9500 . ?
C26 C27 1.406(5) . ?
C27 C28 1.520(5) . ?
C28 H28A 0.9900 . ?
C28 H28B 0.9900 . ?
C28 C29 1.518(4) . ?
C29 H29A 0.9900 . ?
C29 H29B 0.9900 . ?
C29 C30 1.499(5) . ?
C30 C31 1.395(5) . ?
C30 C35 1.402(5) . ?
C31 H31 0.9500 . ?
C31 C32 1.383(6) . ?
C32 H32 0.9500 . ?
C32 C33 1.379(6) . ?
C33 H33 0.9500 . ?
C33 C34 1.394(5) . ?
C34 H34 0.9500 . ?
C34 C35 1.401(5) . ?
C36 H36 1.0000 . ?
C36 C37 1.528(5) . ?
C36 C50 1.528(4) . ?
C37 C38 1.397(5) . ?
C37 C42 1.403(4) . ?
C38 H38 0.9500 . ?
C38 C39 1.383(5) . ?
C39 H39 0.9500 . ?
C39 C40 1.382(6) . ?
C40 H40 0.9500 . ?
C40 C41 1.396(5) . ?
C41 H41 0.9500 . ?
C41 C42 1.378(5) . ?
C42 C43 1.509(4) . ?
C43 H43A 0.9900 . ?
C43 H43B 0.9900 . ?
C43 C44 1.516(5) . ?
C44 H44A 0.9900 . ?
C44 H44B 0.9900 . ?
C44 C45 1.516(5) . ?
C45 C46 1.409(5) . ?
C45 C50 1.404(5) . ?
C46 H46 0.9500 . ?
C46 C47 1.375(6) . ?
C47 H47 0.9500 . ?
C47 C48 1.382(6) . ?
C48 H48 0.9500 . ?
C48 C49 1.386(5) . ?
C49 H49 0.9500 . ?
C49 C50 1.399(5) . ?
C51 H51A 0.9900 . ?
C51 H51B 0.9900 . ?
C51 C52 1.512(5) . ?
C52 H52A 0.9900 . ?
C52 H52B 0.9900 . ?
C52 C53 1.515(6) . ?
C53 H53A 0.9900 . ?
C53 H53B 0.9900 . ?
C53 C54 1.520(5) . ?
C54 H54A 0.9900 . ?
C54 H54B 0.9900 . ?
C55 H55A 0.9900 . ?
C55 H55B 0.9900 . ?
C55 C56 1.509(5) . ?
C56 H56A 0.9900 . ?
C56 H56B 0.9900 . ?
C56 C57 1.529(4) . ?
C57 H57A 0.9900 . ?
C57 H57B 0.9900 . ?
C57 C58 1.518(5) . ?
C58 H58A 0.9900 . ?
C58 H58B 0.9900 . ?
C59 H59A 0.9900 . ?
C59 H59B 0.9900 . ?
C59 H59C 0.9900 . ?
C59 H59D 0.9900 . ?
C59 C60 1.529(6) . ?
C59 C60A 1.547(12) . ?
C62 H62A 0.9900 . ?
C62 H62B 0.9900 . ?
C62 H62C 0.9900 . ?
C62 H62D 0.9900 . ?
C62 C61 1.496(9) . ?
C62 C61A 1.528(15) . ?
C60 H60A 0.9900 . ?
C60 H60B 0.9900 . ?
C60 C61 1.518(10) . ?
C61 H61A 0.9900 . ?
C61 H61B 0.9900 . ?
C60A H60C 0.9900 . ?
C60A H60D 0.9900 . ?
C60A C61A 1.519(18) . ?
C61A H61C 0.9900 . ?
C61A H61D 0.9900 . ?
O4 C63 1.458(12) . ?
O4 C66 1.403(12) . ?
C63 H63A 0.9900 . ?
C63 H63B 0.9900 . ?
C63 C64 1.463(12) . ?
C64 H64A 0.9900 . ?
C64 H64B 0.9900 . ?
C64 C65 1.476(13) . ?
C65 H65A 0.9900 . ?
C65 H65B 0.9900 . ?
C65 C66 1.618(14) . ?
C66 H66A 0.9900 . ?
C66 H66B 0.9900 . ?
O4A C63A 1.472(19) . ?
O4A C66A 1.436(19) . ?
C63A H63C 0.9900 . ?
C63A H63D 0.9900 . ?
C63A C64A 1.579(19) . ?
C64A H64C 0.9900 . ?
C64A H64D 0.9900 . ?
C64A C65A 1.51(2) . ?
C65A H65C 0.9900 . ?
C65A H65D 0.9900 . ?
C65A C66A 1.521(19) . ?
C66A H66C 0.9900 . ?
C66A H66D 0.9900 . ?
O6 C71 1.470(14) . ?
O6 C74 1.474(14) . ?
C71 H71A 0.9900 . ?
C71 H71B 0.9900 . ?
C71 C72 1.476(14) . ?
C72 H72A 0.9900 . ?
C72 H72B 0.9900 . ?
C72 C73 1.522(15) . ?
C73 H73A 0.9900 . ?
C73 H73B 0.9900 . ?
C73 C74 1.416(13) . ?
C74 H74A 0.9900 . ?
C74 H74B 0.9900 . ?
O6A C71A 1.364(14) . ?
O6A C74A 1.461(15) . ?
C71A H71C 0.9900 . ?
C71A H71D 0.9900 . ?
C71A C72A 1.522(17) . ?
C72A H72C 0.9900 . ?
C72A H72D 0.9900 . ?
C72A C73A 1.519(18) . ?
C73A H73C 0.9900 . ?
C73A H73D 0.9900 . ?
C73A C74A 1.488(15) . ?
C74A H74C 0.9900 . ?
C74A H74D 0.9900 . ?
O5 C67 1.416(9) . ?
O5 C70 1.398(10) . ?
C67 H67A 0.9900 . ?
C67 H67B 0.9900 . ?
C67 C68 1.516(11) . ?
C68 H68A 0.9900 . ?
C68 H68B 0.9900 . ?
C68 C69 1.492(13) . ?
C69 H69A 0.9900 . ?
C69 H69B 0.9900 . ?
C69 C70 1.464(13) . ?
C70 H70A 0.9900 . ?
C70 H70B 0.9900 . ?
O5A C67A 1.438(18) . ?
O5A C70A 1.494(19) . ?
C67A H67C 0.9900 . ?
C67A H67D 0.9900 . ?
C67A C68A 1.494(19) . ?
C68A H68C 0.9900 . ?
C68A H68D 0.9900 . ?
C68A C69A 1.488(19) . ?
C69A H69C 0.9900 . ?
C69A H69D 0.9900 . ?
C69A C70A 1.523(18) . ?
C70A H70C 0.9900 . ?
C70A H70D 0.9900 . ?
O7 C75 1.372(16) . ?
O7 C78 1.470(16) . ?
C75 H75A 0.9900 . ?
C75 H75B 0.9900 . ?
C75 C76 1.483(16) . ?
C76 H76A 0.9900 . ?
C76 H76B 0.9900 . ?
C76 C77 1.456(17) . ?
C77 H77A 0.9900 . ?
C77 H77B 0.9900 . ?
C77 C78 1.524(17) . ?
C78 H78A 0.9900 . ?
C78 H78B 0.9900 . ?
O7A C75A 1.365(17) . ?
O7A C78A 1.423(17) . ?
C75A H75C 0.9900 . ?
C75A H75D 0.9900 . ?
C75A C76A 1.475(17) . ?
C76A H76C 0.9900 . ?
C76A H76D 0.9900 . ?
C76A C77A 1.512(18) . ?
C77A H77C 0.9900 . ?
C77A H77D 0.9900 . ?
C77A C78A 1.490(17) . ?
C78A H78C 0.9900 . ?
C78A H78D 0.9900 . ?

loop_
_geom_torsion_atom_site_label_1
_geom_torsion_atom_site_label_2
_geom_torsion_atom_site_label_3
_geom_torsion_atom_site_label_4
_geom_torsion
_geom_torsion_site_symmetry_1
_geom_torsion_site_symmetry_2
_geom_torsion_site_symmetry_3
_geom_torsion_site_symmetry_4
_geom_torsion_publ_flag
Ca1 O1 C51 C52 177.3(2) . . . . ?
Ca1 O1 C54 C53 157.8(2) . . . . ?
Ca1 O2 C55 C56 -146.66(19) . . . . ?
Ca1 O2 C58 C57 168.84(19) . . . . ?
Ca1 O3 C59 C60 162.4(4) . . . . ?
Ca1 O3 C59 C60A -163.3(10) . . . . ?
Ca1 O3 C62 C61 169.0(4) . . . . ?
Ca1 O3 C62 C61A -168.2(9) . . . . ?
Ca1 N1 C1 C2 -121.1(3) . . . . ?
Ca1 N1 C1 C10 54.5(3) . . . . ?
Ca1 N1 C21 C22 -177.60(19) . . . . ?
Ca1 N1 C21 C35 -52.5(3) . . . . ?
Ca1 N2 C20 C11 53.6(3) . . . . ?
Ca1 N2 C20 C19 -121.3(3) . . . . ?
Ca1 N2 C36 C37 -174.91(19) . . . . ?
Ca1 N2 C36 C50 -47.3(3) . . . . ?
O1 C51 C52 C53 37.1(4) . . . . ?
O2 C55 C56 C57 -40.3(3) . . . . ?
O3 C59 C60 C61 33.9(8) . . . . ?
O3 C59 C60A C61A -42.5(18) . . . . ?
O3 C62 C61 C60 37.7(8) . . . . ?
O3 C62 C61A C60A -33.1(18) . . . . ?
N1 C1 C2 C3 178.4(3) . . . . ?
N1 C1 C10 C9 179.7(3) . . . . ?
N1 C1 C10 C11 7.4(4) . . . . ?
N1 C21 C22 C23 -112.4(3) . . . . ?
N1 C21 C22 C27 70.6(4) . . . . ?
N1 C21 C35 C30 -61.3(3) . . . . ?
N1 C21 C35 C34 120.6(3) . . . . ?
N2 C36 C37 C38 -119.4(3) . . . . ?
N2 C36 C37 C42 60.7(4) . . . . ?
N2 C36 C50 C45 -83.9(4) . . . . ?
N2 C36 C50 C49 98.1(3) . . . . ?
C1 N1 C21 C22 61.9(3) . . . . ?
C1 N1 C21 C35 -173.0(2) . . . . ?
C1 C2 C3 C4 0.6(5) . . . . ?
C1 C10 C11 C12 75.6(4) . . . . ?
C1 C10 C11 C20 -113.4(3) . . . . ?
C2 C1 C10 C9 -4.3(4) . . . . ?
C2 C1 C10 C11 -176.7(3) . . . . ?
C2 C3 C4 C5 176.0(3) . . . . ?
C2 C3 C4 C9 -2.2(5) . . . . ?
C3 C4 C5 C6 -176.7(3) . . . . ?
C3 C4 C9 C8 177.0(3) . . . . ?
C3 C4 C9 C10 0.4(4) . . . . ?
C4 C5 C6 C7 -0.7(5) . . . . ?
C4 C9 C10 C1 2.9(4) . . . . ?
C4 C9 C10 C11 175.6(3) . . . . ?
C5 C4 C9 C8 -1.2(4) . . . . ?
C5 C4 C9 C10 -177.8(3) . . . . ?
C5 C6 C7 C8 -0.4(5) . . . . ?
C6 C7 C8 C9 0.7(5) . . . . ?
C7 C8 C9 C4 0.1(4) . . . . ?
C7 C8 C9 C10 176.7(3) . . . . ?
C8 C9 C10 C1 -173.5(3) . . . . ?
C8 C9 C10 C11 -0.8(4) . . . . ?
C9 C4 C5 C6 1.5(5) . . . . ?
C9 C10 C11 C12 -97.0(3) . . . . ?
C9 C10 C11 C20 74.0(4) . . . . ?
C10 C1 C2 C3 2.7(4) . . . . ?
C10 C11 C12 C13 -7.3(4) . . . . ?
C10 C11 C12 C17 171.1(3) . . . . ?
C10 C11 C20 N2 17.9(4) . . . . ?
C10 C11 C20 C19 -166.8(3) . . . . ?
C11 C12 C13 C14 -180.0(3) . . . . ?
C11 C12 C17 C16 178.9(3) . . . . ?
C11 C12 C17 C18 -3.1(4) . . . . ?
C12 C11 C20 N2 -171.1(3) . . . . ?
C12 C11 C20 C19 4.2(4) . . . . ?
C12 C13 C14 C15 0.6(5) . . . . ?
C12 C17 C18 C19 1.7(5) . . . . ?
C13 C12 C17 C16 -2.6(4) . . . . ?
C13 C12 C17 C18 175.4(3) . . . . ?
C13 C14 C15 C16 -1.8(5) . . . . ?
C14 C15 C16 C17 0.7(5) . . . . ?
C15 C16 C17 C12 1.5(5) . . . . ?
C15 C16 C17 C18 -176.4(3) . . . . ?
C16 C17 C18 C19 179.6(3) . . . . ?
C17 C12 C13 C14 1.6(4) . . . . ?
C17 C18 C19 C20 2.8(5) . . . . ?
C18 C19 C20 N2 169.3(3) . . . . ?
C18 C19 C20 C11 -5.7(5) . . . . ?
C20 N2 C36 C37 67.5(3) . . . . ?
C20 N2 C36 C50 -164.9(3) . . . . ?
C20 C11 C12 C13 -178.3(3) . . . . ?
C20 C11 C12 C17 0.1(4) . . . . ?
C21 N1 C1 C2 18.6(4) . . . . ?
C21 N1 C1 C10 -165.8(2) . . . . ?
C21 C22 C23 C24 179.5(3) . . . . ?
C21 C22 C27 C26 -178.6(3) . . . . ?
C21 C22 C27 C28 6.6(5) . . . . ?
C22 C21 C35 C30 67.0(4) . . . . ?
C22 C21 C35 C34 -111.2(3) . . . . ?
C22 C23 C24 C25 -0.1(6) . . . . ?
C22 C27 C28 C29 -8.5(5) . . . . ?
C23 C22 C27 C26 4.4(5) . . . . ?
C23 C22 C27 C28 -170.4(3) . . . . ?
C23 C24 C25 C26 2.2(7) . . . . ?
C24 C25 C26 C27 -0.9(6) . . . . ?
C25 C26 C27 C22 -2.5(5) . . . . ?
C25 C26 C27 C28 172.9(3) . . . . ?
C26 C27 C28 C29 176.6(3) . . . . ?
C27 C22 C23 C24 -3.2(5) . . . . ?
C27 C28 C29 C30 59.7(4) . . . . ?
C28 C29 C30 C31 105.8(4) . . . . ?
C28 C29 C30 C35 -70.9(4) . . . . ?
C29 C30 C31 C32 -176.5(3) . . . . ?
C29 C30 C35 C21 -1.2(4) . . . . ?
C29 C30 C35 C34 177.0(3) . . . . ?
C30 C31 C32 C33 -0.1(6) . . . . ?
C31 C30 C35 C21 -178.0(3) . . . . ?
C31 C30 C35 C34 0.1(5) . . . . ?
C31 C32 C33 C34 -0.6(5) . . . . ?
C32 C33 C34 C35 1.1(5) . . . . ?
C33 C34 C35 C21 177.3(3) . . . . ?
C33 C34 C35 C30 -0.9(5) . . . . ?
C35 C21 C22 C23 122.4(3) . . . . ?
C35 C21 C22 C27 -54.6(4) . . . . ?
C35 C30 C31 C32 0.4(5) . . . . ?
C36 N2 C20 C11 -165.9(3) . . . . ?
C36 N2 C20 C19 19.1(4) . . . . ?
C36 C37 C38 C39 -178.1(3) . . . . ?
C36 C37 C42 C41 178.2(3) . . . . ?
C36 C37 C42 C43 4.1(4) . . . . ?
C37 C36 C50 C45 44.2(4) . . . . ?
C37 C36 C50 C49 -133.8(3) . . . . ?
C37 C38 C39 C40 -1.0(5) . . . . ?
C37 C42 C43 C44 71.1(4) . . . . ?
C38 C37 C42 C41 -1.8(4) . . . . ?
C38 C37 C42 C43 -175.8(3) . . . . ?
C38 C39 C40 C41 0.1(5) . . . . ?
C39 C40 C41 C42 0.0(5) . . . . ?
C40 C41 C42 C37 0.9(5) . . . . ?
C40 C41 C42 C43 174.8(3) . . . . ?
C41 C42 C43 C44 -102.9(4) . . . . ?
C42 C37 C38 C39 1.8(5) . . . . ?
C42 C43 C44 C45 -65.9(4) . . . . ?
C43 C44 C45 C46 -172.1(3) . . . . ?
C43 C44 C45 C50 8.9(5) . . . . ?
C44 C45 C46 C47 179.0(3) . . . . ?
C44 C45 C50 C36 2.6(5) . . . . ?
C44 C45 C50 C49 -179.5(3) . . . . ?
C45 C46 C47 C48 1.2(6) . . . . ?
C46 C45 C50 C36 -176.4(3) . . . . ?
C46 C45 C50 C49 1.5(4) . . . . ?
C46 C47 C48 C49 -0.2(5) . . . . ?
C47 C48 C49 C50 -0.1(5) . . . . ?
C48 C49 C50 C36 177.5(3) . . . . ?
C48 C49 C50 C45 -0.6(5) . . . . ?
C50 C36 C37 C38 114.4(3) . . . . ?
C50 C36 C37 C42 -65.6(4) . . . . ?
C50 C45 C46 C47 -1.9(5) . . . . ?
C51 O1 C54 C53 -2.1(4) . . . . ?
C51 C52 C53 C54 -37.5(4) . . . . ?
C52 C53 C54 O1 25.3(4) . . . . ?
C54 O1 C51 C52 -22.2(4) . . . . ?
C55 O2 C58 C57 -7.4(3) . . . . ?
C55 C56 C57 C58 35.0(3) . . . . ?
C56 C57 C58 O2 -17.9(3) . . . . ?
C58 O2 C55 C56 30.2(3) . . . . ?
C59 O3 C62 C61 -16.7(5) . . . . ?
C59 O3 C62 C61A 6.1(10) . . . . ?
C59 C60 C61 C62 -43.2(9) . . . . ?
C59 C60A C61A C62 45(2) . . . . ?
C62 O3 C59 C60 -11.2(5) . . . . ?
C62 O3 C59 C60A 23.0(11) . . . . ?
O4 C63 C64 C65 -37.4(14) . . . . ?
C63 O4 C66 C65 18.4(13) . . . . ?
C63 C64 C65 C66 45.9(12) . . . . ?
C64 C65 C66 O4 -39.5(11) . . . . ?
C66 O4 C63 C64 10.2(15) . . . . ?
O4A C63A C64A C65A -62(2) . . . . ?
C63A O4A C66A C65A -47(3) . . . . ?
C63A C64A C65A C66A 39(3) . . . . ?
C64A C65A C66A O4A 2(3) . . . . ?
C66A O4A C63A C64A 67(2) . . . . ?
O6 C71 C72 C73 -16.8(17) . . . . ?
C71 O6 C74 C73 -27.7(16) . . . . ?
C71 C72 C73 C74 -0.6(18) . . . . ?
C72 C73 C74 O6 17.6(18) . . . . ?
C74 O6 C71 C72 27.6(16) . . . . ?
O6A C71A C72A C73A -40(3) . . . . ?
C71A O6A C74A C73A -8(3) . . . . ?
C71A C72A C73A C74A 34(2) . . . . ?
C72A C73A C74A O6A -17(2) . . . . ?
C74A O6A C71A C72A 30(3) . . . . ?
O5 C67 C68 C69 -18.9(13) . . . . ?
C67 O5 C70 C69 -32.0(13) . . . . ?
C67 C68 C69 C70 0.1(16) . . . . ?
C68 C69 C70 O5 19.3(16) . . . . ?
C70 O5 C67 C68 31.3(10) . . . . ?
O5A C67A C68A C69A -48(3) . . . . ?
C67A O5A C70A C69A -46(3) . . . . ?
C67A C68A C69A C70A 19(3) . . . . ?
C68A C69A C70A O5A 15(3) . . . . ?
C70A O5A C67A C68A 58(2) . . . . ?
O7 C75 C76 C77 -3(3) . . . . ?
C75 O7 C78 C77 -21(3) . . . . ?
C75 C76 C77 C78 -10(3) . . . . ?
C76 C77 C78 O7 18(3) . . . . ?
C78 O7 C75 C76 15(2) . . . . ?
O7A C75A C76A C77A 41(3) . . . . ?
C75A O7A C78A C77A 22(4) . . . . ?
C75A C76A C77A C78A -30(3) . . . . ?
C76A C77A C78A O7A 7(3) . . . . ?
C78A O7A C75A C76A -40(3) . . . . ?

loop_
_exptl_oxdiff_crystal_face_indexfrac_h
_exptl_oxdiff_crystal_face_indexfrac_k
_exptl_oxdiff_crystal_face_indexfrac_l
_exptl_oxdiff_crystal_face_x
_exptl_oxdiff_crystal_face_y
_exptl_oxdiff_crystal_face_z
5.9906 1.9989 -11.9930 -0.0443 -0.2552 0.9780
-0.0061 10.9992 -9.0129 -0.5854 -0.8112 0.1849
-0.0035 12.0011 2.9834 -0.1470 -0.9822 -0.1814
-5.9907 -8.0006 3.0028 -0.1698 0.8032 -0.6632
-5.9909 -2.9994 8.9949 -0.0489 0.3579 -0.8807
-0.0050 -0.0030 -19.9960 -0.7671 0.1517 0.5977
-6.9946 0.9988 -4.0090 -0.7115 0.1678 -0.6285
6.9941 -0.9991 2.0094 0.6348 -0.1526 0.6883
3.0032 -7.9982 13.0117 0.9031 0.4478 -0.0100
0.0067 -6.9978 17.0059 0.8049 0.4307 -0.4545
-5.9972 6.9995 -2.0162 -0.6892 -0.3582 -0.6284
-0.9927 -5.9979 17.0034 0.7064 0.3818 -0.5680
-1.0058 7.9979 -16.0087 -0.8650 -0.4872 0.3112
0.9927 5.9979 -17.0034 -0.7064 -0.3818 0.5680
6.9929 -4.0006 -6.9848 0.3551 0.1555 0.9802
-0.0054 11.9999 -5.0150 -0.4539 -0.9215 0.0577
0.0054 -11.9999 5.0150 0.4539 0.9215 -0.0577
3.9934 10.0014 2.9909 0.2031 -0.9465 0.2570
-0.0010 10.0020 9.9847 0.1651 -0.8754 -0.3753
-0.9974 -11.0020 -8.9848 -0.1815 0.9788 0.2472
0.0010 -10.0020 -9.9847 -0.1651 0.8754 0.3753
-0.0024 -6.0030 -17.9884 -0.5593 0.6162 0.5838
0.0050 0.0030 19.9960 0.7671 -0.1517 -0.5977
-6.9915 -3.0004 2.9949 -0.3556 0.4345 -0.8071
-5.9916 1.0012 11.9890 -0.0212 0.0153 -1.0009
-0.9967 6.0029 17.9872 0.4827 -0.5852 -0.6895
1.0012 6.0030 16.9898 0.5976 -0.6397 -0.4481
-3.9910 -8.9997 8.0055 0.1970 0.7831 -0.5934
0.0040 -12.0008 -0.9838 0.2237 0.9670 0.1216
-5.9937 -5.0016 -4.9996 -0.5422 0.6240 -0.4470
-1.0012 -6.0030 -16.9898 -0.5976 0.6397 0.4481
